data_7709582
loop_
_publ_author_name
'Xue, Yujie'
'Wang, Jijiang'
'Shi, Yalei'
'Xu, Wenhua'
'Zhao, Yanxia'
'Wu, Biao'
'Yang, Xiao-Juan'

_publ_section_title
;
 Assembly of metallo-macrocycles through reductive C--C coupling of
 alkylnitriles by an Mg--Mg-bonded compound
;
_journal_name_full 'Dalton Transactions'
_journal_paper_doi 10.1039/D2DT00181K
_journal_year 2022
_chemical_formula_moiety 'C132 H207 K3 Mg3 N12 O6'
_chemical_formula_sum 'C132 H207 K3 Mg3 N12 O6'
_chemical_formula_weight 2248.31
_space_group_crystal_system monoclinic
_space_group_IT_number 9
_space_group_name_Hall 'C -2yc'
_space_group_name_H-M_alt 'C 1 c 1'
_atom_sites_solution_hydrogens geom
_audit_creation_date 2021-11-01
_audit_creation_method
;
Olex2 1.2
(compiled 2018.05.29 svn.r3508 for OlexSys, GUI svn.r5506)
;
_audit_update_record
;
2021-11-15 deposited with the CCDC.	2022-02-14 downloaded from the CCDC.
;
_cell_angle_alpha 90
_cell_angle_beta 94.340(17)
_cell_angle_gamma 90
_cell_formula_units_Z 4
_cell_length_a 29.600(15)
_cell_length_b 21.925(11)
_cell_length_c 22.450(11)
_cell_measurement_reflns_used 9962
_cell_measurement_temperature 196(2)
_cell_measurement_theta_max 23.53
_cell_measurement_theta_min 2.28
_cell_volume 14528(13)
_computing_cell_refinement 'SAINT V8.38A (?, 2016)'
_computing_data_reduction 'SAINT V8.38A (?, 2016)'
_computing_molecular_graphics 'Olex2 (Dolomanov et al., 2009)'
_computing_publication_material 'Olex2 (Dolomanov et al., 2009)'
_computing_structure_refinement 'XL (Sheldrick, 2008)'
_diffrn_ambient_temperature 195.99
_diffrn_measured_fraction_theta_full 0.999
_diffrn_measured_fraction_theta_max 0.999
_diffrn_measurement_device_type 'Bruker APEX-II CCD'
_diffrn_measurement_method '\f and \w scans'
_diffrn_radiation_type MoK\a
_diffrn_radiation_wavelength 0.71073
_diffrn_reflns_av_R_equivalents 0.0603
_diffrn_reflns_av_unetI/netI 0.0602
_diffrn_reflns_Laue_measured_fraction_full 0.999
_diffrn_reflns_Laue_measured_fraction_max 0.999
_diffrn_reflns_limit_h_max 35
_diffrn_reflns_limit_h_min -33
_diffrn_reflns_limit_k_max 26
_diffrn_reflns_limit_k_min -26
_diffrn_reflns_limit_l_max 26
_diffrn_reflns_limit_l_min -26
_diffrn_reflns_number 99880
_diffrn_reflns_point_group_measured_fraction_full 0.999
_diffrn_reflns_point_group_measured_fraction_max 0.999
_diffrn_reflns_theta_full 25.000
_diffrn_reflns_theta_max 25.000
_diffrn_reflns_theta_min 2.314
_diffrn_standards_number 0
_exptl_absorpt_coefficient_mu 0.158
_exptl_absorpt_correction_T_max 0.7452
_exptl_absorpt_correction_T_min 0.6718
_exptl_absorpt_correction_type multi-scan
_exptl_absorpt_process_details
;
SADABS-2016/2 (Bruker,2016/2) was used for absorption correction.
wR2(int) was 0.1291 before and 0.0788 after correction.
The Ratio of minimum to maximum transmission is 0.9015.
The \l/2 correction factor is Not present.
;
_exptl_crystal_colour Yellow
_exptl_crystal_density_diffrn 1.028
_exptl_crystal_density_meas ?
_exptl_crystal_description Block
_exptl_crystal_F_000 4896
_exptl_crystal_size_max 0.56
_exptl_crystal_size_mid 0.45
_exptl_crystal_size_min 0.36
_refine_diff_density_max 0.656
_refine_diff_density_min -0.480
_refine_diff_density_rms 0.054
_refine_ls_abs_structure_details
;
 Refined as an inversion twin.
;
_refine_ls_abs_structure_Flack 0.03(6)
_refine_ls_extinction_method none
_refine_ls_goodness_of_fit_ref 1.041
_refine_ls_hydrogen_treatment constr
_refine_ls_matrix_type full
_refine_ls_number_parameters 1424
_refine_ls_number_reflns 24405
_refine_ls_number_restraints 23
_refine_ls_restrained_S_all 1.045
_refine_ls_R_factor_all 0.1072
_refine_ls_R_factor_gt 0.0774
_refine_ls_shift/su_max 0.011
_refine_ls_shift/su_mean 0.000
_refine_ls_structure_factor_coef Fsqd
_refine_ls_weighting_details 'w=1/[\s^2^(Fo^2^)+(0.1582P)^2^] where P=(Fo^2^+2Fc^2^)/3'
_refine_ls_weighting_scheme calc
_refine_ls_wR_factor_gt 0.2141
_refine_ls_wR_factor_ref 0.2373
_reflns_Friedel_coverage 0.999
_reflns_Friedel_fraction_full 0.999
_reflns_Friedel_fraction_max 0.999
_reflns_number_gt 17059
_reflns_number_total 24405
_reflns_threshold_expression 'I > 2\s(I)'
_cod_data_source_file d2dt00181k3.cif
_cod_data_source_block 1_a_sq
_cod_depositor_comments
;
The following automatic conversions were performed:

data item '_exptl_crystal_density_meas' value 'not measured' was
changed to '?' -- the value is perceived as not measured.

Automatic conversion script
Id: cif_fix_values 7556 2019-12-06 15:28:31Z antanas 
;
_cod_original_cell_volume 14527(12)
_cod_database_code 7709582
_shelx_shelxl_version_number 2014/7
_shelx_space_group_comment
;
The symmetry employed for this shelxl refinement is uniquely defined
by the following loop, which should always be used as a source of
symmetry information in preference to the above space-group names.
They are only intended as comments.
;
_shelx_estimated_absorpt_t_max 0.945
_shelx_estimated_absorpt_t_min 0.917
_olex2_refinement_description
;
1. Twinned data refinement
 Scales: 0.97(6)
 0.03(6)
2. Fixed Uiso
 At 1.2 times of:
  All C(H) groups, All C(H,H) groups, All N(H) groups
 At 1.5 times of:
  All C(H,H,H) groups
3. Restrained distances
 C114-C115
 1.54 with sigma of 0.02
 C15-C14
 1.54 with sigma of 0.02
4. Rigid bond restraints
 C114, C115
 with sigma for 1-2 distances of 0.001 and sigma for 1-3 distances of 0.002
5. Uiso/Uaniso restraints and constraints
Uanis(C72) \\sim Ueq: with sigma of 0.01 and sigma for terminal atoms of 0.02
Uanis(C117) \\sim Ueq: with sigma of 0.01 and sigma for terminal atoms of 0.02
Uanis(C84) \\sim Ueq: with sigma of 0.01 and sigma for terminal atoms of 0.02
Uanis(C75) = Uanis(C76)
Uanis(C15) = Uanis(C16)
Uanis(C117) = Uanis(C118)
6.a Ternary CH refined with riding coordinates:
 C43(H43), C46(H46), C55(H55), C58(H58), C67(H67), C70(H70), C79(H79),
 C82(H82), C91(H91), C94(H94), C103(H103), C106(H106)
6.b Secondary CH2 refined with riding coordinates:
 C14(H14A,H14B), C15(H15A,H15B), C18(H18A,H18B), C22(H22A,H22B), C23(H23A,
 H23B), C26(H26A,H26B), C30(H30A,H30B), C31(H31A,H31B), C34(H34A,H34B),
 C109(H10M,H10N), C110(H11D,H11E), C111(H11F,H11G), C112(H11H,H11I), C113(H11J,
 H11K), C114(H11L,H11M), C115(H11N,H11O), C116(H11P,H11Q), C117(H11R,H11S),
 C118(H11T,H11U), C119(H11V,H11W), C120(H12D,H12E), C121(H12F,H12G), C122(H12H,
 H12I), C123(H12J,H12K), C124(H12L,H12M), C125(H12N,H12O), C126(H12P,H12Q),
 C127(H12R,H12S), C128(H12T,H12U), C129(H12V,H12W), C130(H13D,H13E), C131(H13F,
 H13G), C132(H13H,H13I)
6.c Aromatic/amide H refined with riding coordinates:
 C39(H39), C40(H40), C41(H41), C51(H51), C52(H52), C53(H53), C63(H63),
 C64(H64), C65(H65), C75(H75), C76(H76), C77(H77), C87(H87), C88(H88), C89(H89),
  C99(H99), C100(H100), C101(H101), N7(H7), N9(H9), N11(H11)
6.d Idealised Me refined as rotating group:
 C3(H3A,H3B,H3C), C4(H4A,H4B,H4C), C7(H7A,H7B,H7C), C8(H8A,H8B,H8C), C11(H11A,
 H11B,H11C), C12(H12A,H12B,H12C), C13(H13A,H13B,H13C), C17(H17A,H17B,H17C),
 C21(H21A,H21B,H21C), C25(H25A,H25B,H25C), C29(H29A,H29B,H29C), C33(H33A,H33B,
 H33C), C44(H44A,H44B,H44C), C45(H45A,H45B,H45C), C47(H47A,H47B,H47C), C48(H48A,
 H48B,H48C), C56(H56A,H56B,H56C), C57(H57A,H57B,H57C), C59(H59A,H59B,H59C),
 C60(H60A,H60B,H60C), C68(H68A,H68B,H68C), C69(H69A,H69B,H69C), C71(H71A,H71B,
 H71C), C72(H72A,H72B,H72C), C80(H80A,H80B,H80C), C81(H81A,H81B,H81C), C83(H83A,
 H83B,H83C), C84(H84A,H84B,H84C), C92(H92A,H92B,H92C), C93(H93A,H93B,H93C),
 C95(H95A,H95B,H95C), C96(H96A,H96B,H96C), C104(H10A,H10B,H10C), C105(H10D,H10E,
 H10F), C107(H10G,H10H,H10I), C108(H10J,H10K,H10L)
;
_olex2_submission_special_instructions 'No special instructions were received'

loop_
_space_group_symop_operation_xyz
'x, y, z'
'x, -y, z+1/2'
'x+1/2, y+1/2, z'
'x+1/2, -y+1/2, z+1/2'

loop_
_atom_site_label
_atom_site_type_symbol
_atom_site_fract_x
_atom_site_fract_y
_atom_site_fract_z
_atom_site_U_iso_or_equiv
_atom_site_adp_type
_atom_site_occupancy
_atom_site_site_symmetry_order
_atom_site_calc_flag
_atom_site_refinement_flags_posn
_atom_site_refinement_flags_adp
_atom_site_refinement_flags_occupancy
_atom_site_disorder_assembly
_atom_site_disorder_group
C1 C 0.23341(19) 0.5592(3) 0.3493(3) 0.0577(15) Uani 1 1 d . . . . .
C2 C 0.2373(2) 0.5961(3) 0.3020(3) 0.0573(15) Uani 1 1 d . . . . .
C3 C 0.1990(2) 0.5067(3) 0.3495(4) 0.0722(18) Uani 1 1 d . . . . .
H3A H 0.1692 0.5212 0.3334 0.108 Uiso 1 1 calc GR . . . .
H3B H 0.1969 0.4922 0.3905 0.108 Uiso 1 1 calc GR . . . .
H3C H 0.2088 0.4732 0.3247 0.108 Uiso 1 1 calc GR . . . .
C4 C 0.2078(2) 0.5896(3) 0.2437(3) 0.0663(17) Uani 1 1 d . . . . .
H4A H 0.1828 0.5614 0.2496 0.100 Uiso 1 1 calc GR . . . .
H4B H 0.2261 0.5737 0.2126 0.100 Uiso 1 1 calc GR . . . .
H4C H 0.1955 0.6296 0.2315 0.100 Uiso 1 1 calc GR . . . .
C5 C 0.4388(2) 0.9822(3) 0.7051(3) 0.0599(15) Uani 1 1 d . . . . .
C6 C 0.4320(2) 1.0199(3) 0.6580(3) 0.0655(17) Uani 1 1 d . . . . .
C7 C 0.4387(3) 1.0051(4) 0.7684(3) 0.086(2) Uani 1 1 d . . . . .
H7A H 0.4521 0.9741 0.7959 0.128 Uiso 1 1 calc GR . . . .
H7B H 0.4075 1.0132 0.7779 0.128 Uiso 1 1 calc GR . . . .
H7C H 0.4565 1.0427 0.7727 0.128 Uiso 1 1 calc GR . . . .
C8 C 0.4218(4) 1.0887(4) 0.6626(5) 0.104(3) Uani 1 1 d . . . . .
H8A H 0.3894 1.0945 0.6674 0.156 Uiso 1 1 calc GR . . . .
H8B H 0.4298 1.1093 0.6262 0.156 Uiso 1 1 calc GR . . . .
H8C H 0.4395 1.1059 0.6972 0.156 Uiso 1 1 calc GR . . . .
C9 C 0.67866(19) 0.6377(3) 0.3547(3) 0.0584(15) Uani 1 1 d . . . . .
C10 C 0.67925(19) 0.5981(3) 0.4010(3) 0.0580(14) Uani 1 1 d . . . . .
C11 C 0.7189(2) 0.6469(4) 0.3172(3) 0.0745(18) Uani 1 1 d . . . . .
H11A H 0.7422 0.6710 0.3399 0.112 Uiso 1 1 calc GR . . . .
H11B H 0.7090 0.6686 0.2803 0.112 Uiso 1 1 calc GR . . . .
H11C H 0.7315 0.6072 0.3072 0.112 Uiso 1 1 calc GR . . . .
C12 C 0.7199(2) 0.5572(3) 0.4198(4) 0.0717(18) Uani 1 1 d . . . . .
H12A H 0.7274 0.5321 0.3858 0.108 Uiso 1 1 calc GR . . . .
H12B H 0.7122 0.5306 0.4527 0.108 Uiso 1 1 calc GR . . . .
H12C H 0.7460 0.5826 0.4330 0.108 Uiso 1 1 calc GR . . . .
C13 C 0.3789(5) 0.8157(7) 0.3404(6) 0.139(4) Uani 1 1 d . . . . .
H13A H 0.3708 0.8567 0.3532 0.209 Uiso 1 1 calc GR . . . .
H13B H 0.3698 0.8107 0.2978 0.209 Uiso 1 1 calc GR . . . .
H13C H 0.4117 0.8099 0.3472 0.209 Uiso 1 1 calc GR . . . .
C14 C 0.3550(5) 0.7695(7) 0.3755(5) 0.139(5) Uani 1 1 d D . . . .
H14A H 0.3222 0.7716 0.3632 0.167 Uiso 1 1 calc R . . . .
H14B H 0.3657 0.7285 0.3646 0.167 Uiso 1 1 calc R . . . .
C15 C 0.3605(4) 0.7751(5) 0.4383(4) 0.110(2) Uani 1 1 d D . . . .
H15A H 0.3936 0.7733 0.4492 0.132 Uiso 1 1 calc R . . . .
H15B H 0.3508 0.8170 0.4477 0.132 Uiso 1 1 calc R . . . .
C16 C 0.3401(4) 0.7362(5) 0.4783(4) 0.110(2) Uani 1 1 d . . . . .
C17 C 0.3616(7) 0.6411(7) 0.5964(6) 0.161(6) Uani 1 1 d . . . . .
H17A H 0.3627 0.6199 0.5581 0.242 Uiso 1 1 calc GR . . . .
H17B H 0.3481 0.6142 0.6250 0.242 Uiso 1 1 calc GR . . . .
H17C H 0.3923 0.6523 0.6117 0.242 Uiso 1 1 calc GR . . . .
C18 C 0.3315(4) 0.7014(5) 0.5870(4) 0.109(3) Uani 1 1 d . . . . .
H18A H 0.2997 0.6893 0.5758 0.131 Uiso 1 1 calc R . . . .
H18B H 0.3319 0.7235 0.6255 0.131 Uiso 1 1 calc R . . . .
C19 C 0.3465(3) 0.7438(5) 0.5407(4) 0.088(2) Uani 1 1 d . . . . .
C20 C 0.3690(3) 0.7999(4) 0.5615(4) 0.087(2) Uani 1 1 d . . . . .
C21 C 0.4970(8) 0.7129(7) 0.6574(7) 0.172(7) Uani 1 1 d . . . . .
H21A H 0.4933 0.6786 0.6295 0.258 Uiso 1 1 calc GR . . . .
H21B H 0.4716 0.7135 0.6831 0.258 Uiso 1 1 calc GR . . . .
H21C H 0.5255 0.7082 0.6822 0.258 Uiso 1 1 calc GR . . . .
C22 C 0.4978(8) 0.7696(5) 0.6242(6) 0.168(7) Uani 1 1 d . . . . .
H22A H 0.4664 0.7857 0.6213 0.202 Uiso 1 1 calc R . . . .
H22B H 0.5164 0.7986 0.6493 0.202 Uiso 1 1 calc R . . . .
C23 C 0.5129(6) 0.7724(4) 0.5672(5) 0.129(5) Uani 1 1 d . . . . .
H23A H 0.4950 0.7422 0.5426 0.155 Uiso 1 1 calc R . . . .
H23B H 0.5446 0.7575 0.5704 0.155 Uiso 1 1 calc R . . . .
C24 C 0.5124(2) 0.8300(4) 0.5322(4) 0.081(2) Uani 1 1 d . . . . .
C25 C 0.4955(6) 0.9032(10) 0.4044(7) 0.178(7) Uani 1 1 d . . . . .
H25A H 0.5015 0.8998 0.3622 0.268 Uiso 1 1 calc GR . . . .
H25B H 0.4847 0.9445 0.4124 0.268 Uiso 1 1 calc GR . . . .
H25C H 0.4722 0.8735 0.4136 0.268 Uiso 1 1 calc GR . . . .
C26 C 0.5392(4) 0.8905(6) 0.4436(5) 0.115(3) Uani 1 1 d . . . . .
H26A H 0.5645 0.8860 0.4175 0.138 Uiso 1 1 calc R . . . .
H26B H 0.5460 0.9261 0.4699 0.138 Uiso 1 1 calc R . . . .
C27 C 0.5371(3) 0.8337(4) 0.4822(4) 0.083(2) Uani 1 1 d . . . . .
C28 C 0.5640(3) 0.7833(4) 0.4676(4) 0.0765(19) Uani 1 1 d . . . . .
C29 C 0.5009(3) 0.7567(6) 0.2711(6) 0.127(4) Uani 1 1 d . . . . .
H29A H 0.4958 0.7341 0.2335 0.191 Uiso 1 1 calc GR . . . .
H29B H 0.5250 0.7867 0.2673 0.191 Uiso 1 1 calc GR . . . .
H29C H 0.4729 0.7777 0.2798 0.191 Uiso 1 1 calc GR . . . .
C30 C 0.5148(3) 0.7123(5) 0.3219(6) 0.116(3) Uani 1 1 d . . . . .
H30A H 0.5397 0.6866 0.3086 0.139 Uiso 1 1 calc R . . . .
H30B H 0.5276 0.7367 0.3562 0.139 Uiso 1 1 calc R . . . .
C31 C 0.4811(3) 0.6716(5) 0.3438(7) 0.127(4) Uani 1 1 d . . . . .
H31A H 0.4661 0.6508 0.3085 0.152 Uiso 1 1 calc R . . . .
H31B H 0.4578 0.6978 0.3604 0.152 Uiso 1 1 calc R . . . .
C32 C 0.4930(2) 0.6235(4) 0.3892(4) 0.077(2) Uani 1 1 d . . . . .
C33 C 0.4760(5) 0.5627(14) 0.5186(6) 0.223(12) Uani 1 1 d . . . . .
H33A H 0.5073 0.5769 0.5263 0.335 Uiso 1 1 calc GR . . . .
H33B H 0.4698 0.5308 0.5476 0.335 Uiso 1 1 calc GR . . . .
H33C H 0.4551 0.5969 0.5227 0.335 Uiso 1 1 calc GR . . . .
C34 C 0.4694(3) 0.5367(6) 0.4554(5) 0.117(4) Uani 1 1 d . . . . .
H34A H 0.4972 0.5148 0.4462 0.141 Uiso 1 1 calc R . . . .
H34B H 0.4442 0.5069 0.4536 0.141 Uiso 1 1 calc R . . . .
C35 C 0.4592(2) 0.5850(4) 0.4093(4) 0.078(2) Uani 1 1 d . . . . .
C36 C 0.4138(2) 0.5933(4) 0.3899(3) 0.0746(18) Uani 1 1 d . . . . .
C37 C 0.2562(3) 0.5421(3) 0.4537(3) 0.0731(19) Uani 1 1 d . . . . .
C38 C 0.2850(4) 0.4980(4) 0.4848(4) 0.099(3) Uani 1 1 d . . . . .
C39 C 0.2730(7) 0.4811(6) 0.5430(6) 0.143(6) Uani 1 1 d . . . . .
H39 H 0.2921 0.4531 0.5653 0.171 Uiso 1 1 calc R . . . .
C40 C 0.2366(8) 0.5025(6) 0.5680(6) 0.144(6) Uani 1 1 d . . . . .
H40 H 0.2294 0.4883 0.6061 0.172 Uiso 1 1 calc R . . . .
C41 C 0.2095(5) 0.5458(5) 0.5375(5) 0.120(4) Uani 1 1 d . . . . .
H41 H 0.1840 0.5617 0.5558 0.144 Uiso 1 1 calc R . . . .
C42 C 0.2182(3) 0.5663(4) 0.4822(4) 0.084(2) Uani 1 1 d . . . . .
C43 C 0.3234(3) 0.4679(4) 0.4560(5) 0.104(3) Uani 1 1 d . . . . .
H43 H 0.3355 0.4987 0.4284 0.125 Uiso 1 1 calc R . . . .
C44 C 0.3636(4) 0.4462(6) 0.4976(7) 0.147(5) Uani 1 1 d . . . . .
H44A H 0.3733 0.4791 0.5253 0.220 Uiso 1 1 calc GR . . . .
H44B H 0.3888 0.4349 0.4739 0.220 Uiso 1 1 calc GR . . . .
H44C H 0.3545 0.4107 0.5204 0.220 Uiso 1 1 calc GR . . . .
C45 C 0.3051(4) 0.4135(5) 0.4163(6) 0.120(4) Uani 1 1 d . . . . .
H45A H 0.2936 0.3816 0.4417 0.179 Uiso 1 1 calc GR . . . .
H45B H 0.3297 0.3969 0.3942 0.179 Uiso 1 1 calc GR . . . .
H45C H 0.2805 0.4278 0.3880 0.179 Uiso 1 1 calc GR . . . .
C46 C 0.1896(3) 0.6165(4) 0.4555(4) 0.086(2) Uani 1 1 d . . . . .
H46 H 0.1999 0.6248 0.4149 0.103 Uiso 1 1 calc R . . . .
C47 C 0.1948(4) 0.6752(5) 0.4910(5) 0.105(3) Uani 1 1 d . . . . .
H47A H 0.1886 0.6674 0.5326 0.158 Uiso 1 1 calc GR . . . .
H47B H 0.1733 0.7056 0.4738 0.158 Uiso 1 1 calc GR . . . .
H47C H 0.2258 0.6906 0.4896 0.158 Uiso 1 1 calc GR . . . .
C48 C 0.1383(4) 0.5995(8) 0.4475(7) 0.152(5) Uani 1 1 d . . . . .
H48A H 0.1345 0.5624 0.4233 0.227 Uiso 1 1 calc GR . . . .
H48B H 0.1214 0.6331 0.4274 0.227 Uiso 1 1 calc GR . . . .
H48C H 0.1269 0.5925 0.4868 0.227 Uiso 1 1 calc GR . . . .
C49 C 0.2724(2) 0.6894(3) 0.2647(3) 0.0618(16) Uani 1 1 d . . . . .
C50 C 0.3079(2) 0.7000(3) 0.2270(3) 0.0664(17) Uani 1 1 d . . . . .
C51 C 0.3063(3) 0.7523(4) 0.1908(4) 0.088(2) Uani 1 1 d . . . . .
H51 H 0.3306 0.7600 0.1667 0.106 Uiso 1 1 calc R . . . .
C52 C 0.2710(3) 0.7924(4) 0.1890(4) 0.093(2) Uani 1 1 d . . . . .
H52 H 0.2705 0.8271 0.1636 0.111 Uiso 1 1 calc R . . . .
C53 C 0.2359(3) 0.7815(3) 0.2250(4) 0.083(2) Uani 1 1 d . . . . .
H53 H 0.2108 0.8087 0.2231 0.100 Uiso 1 1 calc R . . . .
C54 C 0.2362(2) 0.7322(3) 0.2637(3) 0.0681(17) Uani 1 1 d . . . . .
C55 C 0.3458(2) 0.6524(4) 0.2230(3) 0.079(2) Uani 1 1 d . . . . .
H55 H 0.3504 0.6318 0.2628 0.095 Uiso 1 1 calc R . . . .
C56 C 0.3909(3) 0.6812(7) 0.2094(6) 0.121(4) Uani 1 1 d . . . . .
H56A H 0.4153 0.6513 0.2167 0.182 Uiso 1 1 calc GR . . . .
H56B H 0.3970 0.7168 0.2352 0.182 Uiso 1 1 calc GR . . . .
H56C H 0.3894 0.6940 0.1674 0.182 Uiso 1 1 calc GR . . . .
C57 C 0.3302(3) 0.6039(5) 0.1770(5) 0.104(3) Uani 1 1 d . . . . .
H57A H 0.3310 0.6208 0.1367 0.156 Uiso 1 1 calc GR . . . .
H57B H 0.2991 0.5913 0.1835 0.156 Uiso 1 1 calc GR . . . .
H57C H 0.3503 0.5685 0.1814 0.156 Uiso 1 1 calc GR . . . .
C58 C 0.2002(3) 0.7292(3) 0.3068(4) 0.078(2) Uani 1 1 d . . . . .
H58 H 0.1990 0.6865 0.3222 0.093 Uiso 1 1 calc R . . . .
C59 C 0.2130(3) 0.7715(4) 0.3602(4) 0.090(2) Uani 1 1 d . . . . .
H59A H 0.2431 0.7603 0.3782 0.135 Uiso 1 1 calc GR . . . .
H59B H 0.1907 0.7672 0.3900 0.135 Uiso 1 1 calc GR . . . .
H59C H 0.2135 0.8139 0.3464 0.135 Uiso 1 1 calc GR . . . .
C60 C 0.1524(3) 0.7467(6) 0.2807(6) 0.117(3) Uani 1 1 d . . . . .
H60A H 0.1519 0.7899 0.2696 0.175 Uiso 1 1 calc GR . . . .
H60B H 0.1306 0.7395 0.3107 0.175 Uiso 1 1 calc GR . . . .
H60C H 0.1443 0.7217 0.2453 0.175 Uiso 1 1 calc GR . . . .
C61 C 0.4627(2) 0.8795(3) 0.7401(3) 0.0665(17) Uani 1 1 d . . . . .
C62 C 0.4378(3) 0.8315(4) 0.7640(4) 0.089(2) Uani 1 1 d . . . . .
C63 C 0.4598(5) 0.7906(5) 0.8065(5) 0.119(4) Uani 1 1 d . . . . .
H63 H 0.4439 0.7566 0.8209 0.143 Uiso 1 1 calc R . . . .
C64 C 0.5049(6) 0.8011(8) 0.8266(6) 0.141(5) Uani 1 1 d . . . . .
H64 H 0.5191 0.7757 0.8568 0.169 Uiso 1 1 calc R . . . .
C65 C 0.5280(4) 0.8458(6) 0.8041(4) 0.102(3) Uani 1 1 d . . . . .
H65 H 0.5591 0.8502 0.8175 0.123 Uiso 1 1 calc R . . . .
C66 C 0.5092(3) 0.8870(4) 0.7617(3) 0.081(2) Uani 1 1 d . . . . .
C67 C 0.3888(4) 0.8237(5) 0.7454(5) 0.106(3) Uani 1 1 d . . . . .
H67 H 0.3845 0.8355 0.7023 0.127 Uiso 1 1 calc R . . . .
C68 C 0.3715(6) 0.7569(7) 0.7503(7) 0.155(5) Uani 1 1 d . . . . .
H68A H 0.3902 0.7298 0.7276 0.233 Uiso 1 1 calc GR . . . .
H68B H 0.3399 0.7546 0.7340 0.233 Uiso 1 1 calc GR . . . .
H68C H 0.3736 0.7445 0.7923 0.233 Uiso 1 1 calc GR . . . .
C69 C 0.3594(4) 0.8675(7) 0.7802(6) 0.139(4) Uani 1 1 d . . . . .
H69A H 0.3626 0.8572 0.8228 0.209 Uiso 1 1 calc GR . . . .
H69B H 0.3276 0.8634 0.7652 0.209 Uiso 1 1 calc GR . . . .
H69C H 0.3694 0.9096 0.7746 0.209 Uiso 1 1 calc GR . . . .
C70 C 0.5386(3) 0.9333(4) 0.7384(5) 0.100(3) Uani 1 1 d . . . . .
H70 H 0.5188 0.9602 0.7115 0.120 Uiso 1 1 calc R . . . .
C71 C 0.5746(3) 0.9055(6) 0.6996(6) 0.118(3) Uani 1 1 d . . . . .
H71A H 0.5903 0.8720 0.7213 0.178 Uiso 1 1 calc GR . . . .
H71B H 0.5966 0.9370 0.6907 0.178 Uiso 1 1 calc GR . . . .
H71C H 0.5597 0.8900 0.6621 0.178 Uiso 1 1 calc GR . . . .
C72 C 0.5632(6) 0.9747(9) 0.7849(9) 0.191(7) Uani 1 1 d . U . . .
H72A H 0.5460 0.9765 0.8205 0.287 Uiso 1 1 calc GR . . . .
H72B H 0.5658 1.0157 0.7682 0.287 Uiso 1 1 calc GR . . . .
H72C H 0.5935 0.9583 0.7957 0.287 Uiso 1 1 calc GR . . . .
C73 C 0.4394(3) 1.0274(4) 0.5505(3) 0.0775(19) Uani 1 1 d . . . . .
C74 C 0.4072(3) 1.0259(5) 0.4986(4) 0.097(3) Uani 1 1 d . . . . .
C75 C 0.4186(6) 1.0542(7) 0.4478(6) 0.149(4) Uani 1 1 d . . . . .
H75 H 0.3983 1.0519 0.4131 0.178 Uiso 1 1 calc R . . . .
C76 C 0.4590(6) 1.0866(7) 0.4450(7) 0.149(4) Uani 1 1 d . . . . .
H76 H 0.4656 1.1064 0.4091 0.178 Uiso 1 1 calc R . . . .
C77 C 0.4907(5) 1.0898(6) 0.4966(6) 0.131(4) Uani 1 1 d . . . . .
H77 H 0.5176 1.1133 0.4955 0.157 Uiso 1 1 calc R . . . .
C78 C 0.4820(4) 1.0590(4) 0.5470(5) 0.101(3) Uani 1 1 d . . . . .
C79 C 0.3618(3) 0.9966(6) 0.5002(4) 0.106(3) Uani 1 1 d . . . . .
H79 H 0.3661 0.9601 0.5267 0.127 Uiso 1 1 calc R . . . .
C80 C 0.3382(5) 0.9741(9) 0.4418(5) 0.158(6) Uani 1 1 d . . . . .
H80A H 0.3306 1.0090 0.4156 0.237 Uiso 1 1 calc GR . . . .
H80B H 0.3104 0.9525 0.4500 0.237 Uiso 1 1 calc GR . . . .
H80C H 0.3584 0.9464 0.4222 0.237 Uiso 1 1 calc GR . . . .
C81 C 0.3296(4) 1.0411(7) 0.5318(5) 0.124(4) Uani 1 1 d . . . . .
H81A H 0.3432 1.0512 0.5717 0.186 Uiso 1 1 calc GR . . . .
H81B H 0.3003 1.0213 0.5353 0.186 Uiso 1 1 calc GR . . . .
H81C H 0.3253 1.0785 0.5081 0.186 Uiso 1 1 calc GR . . . .
C82 C 0.5182(4) 1.0553(6) 0.5984(5) 0.120(4) Uani 1 1 d . . . . .
H82 H 0.5054 1.0342 0.6329 0.144 Uiso 1 1 calc R . . . .
C83 C 0.5602(4) 1.0212(8) 0.5816(7) 0.154(5) Uani 1 1 d . . . . .
H83A H 0.5523 0.9785 0.5729 0.231 Uiso 1 1 calc GR . . . .
H83B H 0.5835 1.0229 0.6150 0.231 Uiso 1 1 calc GR . . . .
H83C H 0.5717 1.0401 0.5463 0.231 Uiso 1 1 calc GR . . . .
C84 C 0.5364(9) 1.1177(11) 0.6188(12) 0.244(11) Uani 1 1 d . U . . .
H84A H 0.5596 1.1124 0.6519 0.366 Uiso 1 1 calc GR . . . .
H84B H 0.5115 1.1425 0.6321 0.366 Uiso 1 1 calc GR . . . .
H84C H 0.5497 1.1381 0.5855 0.366 Uiso 1 1 calc GR . . . .
C85 C 0.6313(2) 0.5508(3) 0.4717(3) 0.0661(17) Uani 1 1 d . . . . .
C86 C 0.6205(2) 0.4926(4) 0.4468(3) 0.0733(18) Uani 1 1 d . . . . .
C87 C 0.6036(3) 0.4465(4) 0.4818(4) 0.090(2) Uani 1 1 d . . . . .
H87 H 0.5967 0.4074 0.4652 0.108 Uiso 1 1 calc R . . . .
C88 C 0.5969(4) 0.4589(6) 0.5426(5) 0.119(4) Uani 1 1 d . . . . .
H88 H 0.5860 0.4278 0.5674 0.143 Uiso 1 1 calc R . . . .
C89 C 0.6060(4) 0.5149(5) 0.5650(4) 0.104(3) Uani 1 1 d . . . . .
H89 H 0.5998 0.5231 0.6051 0.125 Uiso 1 1 calc R . . . .
C90 C 0.6241(3) 0.5609(4) 0.5323(3) 0.084(2) Uani 1 1 d . . . . .
C91 C 0.6234(3) 0.4776(3) 0.3812(3) 0.0739(18) Uani 1 1 d . . . . .
H91 H 0.6379 0.5128 0.3617 0.089 Uiso 1 1 calc R . . . .
C92 C 0.5759(3) 0.4685(5) 0.3505(4) 0.097(3) Uani 1 1 d . . . . .
H92A H 0.5609 0.4346 0.3694 0.146 Uiso 1 1 calc GR . . . .
H92B H 0.5783 0.4593 0.3081 0.146 Uiso 1 1 calc GR . . . .
H92C H 0.5582 0.5058 0.3542 0.146 Uiso 1 1 calc GR . . . .
C93 C 0.6516(4) 0.4205(4) 0.3716(5) 0.102(3) Uani 1 1 d . . . . .
H93A H 0.6794 0.4219 0.3981 0.153 Uiso 1 1 calc GR . . . .
H93B H 0.6593 0.4189 0.3300 0.153 Uiso 1 1 calc GR . . . .
H93C H 0.6340 0.3842 0.3806 0.153 Uiso 1 1 calc GR . . . .
C94 C 0.6371(4) 0.6229(5) 0.5626(4) 0.101(3) Uani 1 1 d . . . . .
H94 H 0.6293 0.6563 0.5333 0.122 Uiso 1 1 calc R . . . .
C95 C 0.6147(7) 0.6364(8) 0.6187(7) 0.174(7) Uani 1 1 d . . . . .
H95A H 0.5819 0.6312 0.6113 0.261 Uiso 1 1 calc GR . . . .
H95B H 0.6214 0.6784 0.6312 0.261 Uiso 1 1 calc GR . . . .
H95C H 0.6261 0.6083 0.6502 0.261 Uiso 1 1 calc GR . . . .
C96 C 0.6888(4) 0.6237(7) 0.5778(5) 0.134(4) Uani 1 1 d . . . . .
H96A H 0.6981 0.6640 0.5931 0.201 Uiso 1 1 calc GR . . . .
H96B H 0.7044 0.6148 0.5418 0.201 Uiso 1 1 calc GR . . . .
H96C H 0.6970 0.5927 0.6083 0.201 Uiso 1 1 calc GR . . . .
C97 C 0.6328(2) 0.7062(3) 0.2882(4) 0.0709(18) Uani 1 1 d . . . . .
C98 C 0.6209(3) 0.6690(4) 0.2384(4) 0.082(2) Uani 1 1 d . . . . .
C99 C 0.6142(3) 0.6953(4) 0.1821(4) 0.099(3) Uani 1 1 d . . . . .
H99 H 0.6076 0.6699 0.1484 0.119 Uiso 1 1 calc R . . . .
C100 C 0.6171(4) 0.7577(5) 0.1740(4) 0.104(3) Uani 1 1 d . . . . .
H100 H 0.6136 0.7745 0.1349 0.125 Uiso 1 1 calc R . . . .
C101 C 0.6250(3) 0.7956(4) 0.2233(5) 0.106(3) Uani 1 1 d . . . . .
H101 H 0.6246 0.8386 0.2179 0.127 Uiso 1 1 calc R . . . .
C102 C 0.6336(3) 0.7715(4) 0.2805(4) 0.082(2) Uani 1 1 d . . . . .
C103 C 0.6119(4) 0.6006(4) 0.2440(4) 0.102(3) Uani 1 1 d . . . . .
H103 H 0.6153 0.5899 0.2874 0.122 Uiso 1 1 calc R . . . .
C104 C 0.5635(4) 0.5846(5) 0.2204(5) 0.112(3) Uani 1 1 d . . . . .
H10A H 0.5420 0.6096 0.2409 0.168 Uiso 1 1 calc GR . . . .
H10B H 0.5578 0.5413 0.2279 0.168 Uiso 1 1 calc GR . . . .
H10C H 0.5598 0.5925 0.1774 0.168 Uiso 1 1 calc GR . . . .
C105 C 0.6437(4) 0.5610(5) 0.2125(6) 0.124(4) Uani 1 1 d . . . . .
H10D H 0.6365 0.5181 0.2194 0.186 Uiso 1 1 calc GR . . . .
H10E H 0.6749 0.5694 0.2279 0.186 Uiso 1 1 calc GR . . . .
H10F H 0.6403 0.5696 0.1696 0.186 Uiso 1 1 calc GR . . . .
C106 C 0.6428(3) 0.8130(3) 0.3336(4) 0.084(2) Uani 1 1 d . . . . .
H106 H 0.6296 0.7939 0.3688 0.101 Uiso 1 1 calc R . . . .
C107 C 0.6211(4) 0.8769(4) 0.3236(6) 0.110(3) Uani 1 1 d . . . . .
H10G H 0.6188 0.8970 0.3622 0.165 Uiso 1 1 calc GR . . . .
H10H H 0.5908 0.8725 0.3033 0.165 Uiso 1 1 calc GR . . . .
H10I H 0.6400 0.9015 0.2988 0.165 Uiso 1 1 calc GR . . . .
C108 C 0.6931(3) 0.8220(4) 0.3488(4) 0.093(2) Uani 1 1 d . . . . .
H10J H 0.7086 0.7825 0.3476 0.139 Uiso 1 1 calc GR . . . .
H10K H 0.6981 0.8394 0.3890 0.139 Uiso 1 1 calc GR . . . .
H10L H 0.7053 0.8497 0.3198 0.139 Uiso 1 1 calc GR . . . .
C109 C 0.2249(6) 0.4144(6) 0.2054(5) 0.146(5) Uani 1 1 d . . . . .
H10M H 0.1972 0.4150 0.2275 0.175 Uiso 1 1 calc R . . . .
H10N H 0.2249 0.4508 0.1793 0.175 Uiso 1 1 calc R . . . .
C110 C 0.2273(5) 0.3577(5) 0.1697(5) 0.127(4) Uani 1 1 d . . . . .
H11D H 0.2444 0.3648 0.1341 0.152 Uiso 1 1 calc R . . . .
H11E H 0.1966 0.3430 0.1566 0.152 Uiso 1 1 calc R . . . .
C111 C 0.2514(4) 0.3125(5) 0.2107(5) 0.114(3) Uani 1 1 d . . . . .
H11F H 0.2677 0.2819 0.1880 0.137 Uiso 1 1 calc R . . . .
H11G H 0.2299 0.2912 0.2354 0.137 Uiso 1 1 calc R . . . .
C112 C 0.2847(4) 0.3523(5) 0.2495(6) 0.116(3) Uani 1 1 d . . . . .
H11H H 0.2876 0.3370 0.2912 0.139 Uiso 1 1 calc R . . . .
H11I H 0.3150 0.3518 0.2337 0.139 Uiso 1 1 calc R . . . .
C113 C 0.4222(11) 0.4829(14) 0.2487(18) 0.266(16) Uani 1 1 d . . . . .
H11J H 0.4299 0.5235 0.2658 0.319 Uiso 1 1 calc R . . . .
H11K H 0.4101 0.4883 0.2067 0.319 Uiso 1 1 calc R . . . .
C114 C 0.4640(6) 0.4428(17) 0.2514(18) 0.296(16) Uani 1 1 d D U . . .
H11L H 0.4917 0.4672 0.2609 0.355 Uiso 1 1 calc R . . . .
H11M H 0.4666 0.4216 0.2129 0.355 Uiso 1 1 calc R . . . .
C115 C 0.4566(8) 0.3973(16) 0.3012(19) 0.299(17) Uani 1 1 d D U . . .
H11N H 0.4587 0.3549 0.2867 0.358 Uiso 1 1 calc R . . . .
H11O H 0.4793 0.4033 0.3355 0.358 Uiso 1 1 calc R . . . .
C116 C 0.4136(6) 0.4098(12) 0.3173(12) 0.210(9) Uani 1 1 d . . . . .
H11P H 0.4152 0.4236 0.3594 0.252 Uiso 1 1 calc R . . . .
H11Q H 0.3950 0.3723 0.3140 0.252 Uiso 1 1 calc R . . . .
C117 C 0.3130(4) 1.0457(8) 0.7724(6) 0.145(3) Uani 1 1 d . U . . .
H11R H 0.3320 1.0807 0.7621 0.173 Uiso 1 1 calc R . . . .
H11S H 0.3310 1.0194 0.8012 0.173 Uiso 1 1 calc R . . . .
C118 C 0.2732(4) 1.0670(8) 0.7985(6) 0.145(3) Uani 1 1 d . . . . .
H11T H 0.2735 1.1121 0.8012 0.173 Uiso 1 1 calc R . . . .
H11U H 0.2718 1.0501 0.8392 0.173 Uiso 1 1 calc R . . . .
C119 C 0.2336(4) 1.0457(5) 0.7585(5) 0.103(3) Uani 1 1 d . . . . .
H11V H 0.2159 1.0145 0.7785 0.123 Uiso 1 1 calc R . . . .
H11W H 0.2134 1.0801 0.7461 0.123 Uiso 1 1 calc R . . . .
C120 C 0.2546(4) 1.0201(7) 0.7080(5) 0.130(4) Uani 1 1 d . . . . .
H12D H 0.2406 0.9801 0.6974 0.156 Uiso 1 1 calc R . . . .
H12E H 0.2495 1.0475 0.6731 0.156 Uiso 1 1 calc R . . . .
C121 C 0.2554(6) 0.8482(6) 0.6258(7) 0.143(5) Uani 1 1 d . . . . .
H12F H 0.2415 0.8545 0.6641 0.172 Uiso 1 1 calc R . . . .
H12G H 0.2835 0.8243 0.6339 0.172 Uiso 1 1 calc R . . . .
C122 C 0.2237(7) 0.8142(8) 0.5844(10) 0.183(7) Uani 1 1 d . . . . .
H12H H 0.2379 0.7763 0.5708 0.220 Uiso 1 1 calc R . . . .
H12I H 0.1959 0.8033 0.6039 0.220 Uiso 1 1 calc R . . . .
C123 C 0.2139(8) 0.8530(8) 0.5376(10) 0.215(11) Uani 1 1 d . . . . .
H12J H 0.1808 0.8603 0.5329 0.258 Uiso 1 1 calc R . . . .
H12K H 0.2231 0.8341 0.5004 0.258 Uiso 1 1 calc R . . . .
C124 C 0.2378(7) 0.9114(8) 0.5478(7) 0.180(8) Uani 1 1 d . . . . .
H12L H 0.2564 0.9208 0.5142 0.216 Uiso 1 1 calc R . . . .
H12M H 0.2158 0.9450 0.5517 0.216 Uiso 1 1 calc R . . . .
C125 C 0.8106(4) 0.7306(12) 0.5262(6) 0.190(9) Uani 1 1 d . . . . .
H12N H 0.8028 0.6997 0.5559 0.228 Uiso 1 1 calc R . . . .
H12O H 0.8021 0.7713 0.5408 0.228 Uiso 1 1 calc R . . . .
C126 C 0.8591(5) 0.7287(11) 0.5180(7) 0.179(7) Uani 1 1 d . . . . .
H12P H 0.8748 0.7632 0.5391 0.215 Uiso 1 1 calc R . . . .
H12Q H 0.8724 0.6901 0.5339 0.215 Uiso 1 1 calc R . . . .
C127 C 0.8633(4) 0.7329(9) 0.4563(8) 0.157(6) Uani 1 1 d . . . . .
H12R H 0.8875 0.7053 0.4443 0.189 Uiso 1 1 calc R . . . .
H12S H 0.8708 0.7752 0.4452 0.189 Uiso 1 1 calc R . . . .
C128 C 0.8192(4) 0.7149(7) 0.4272(6) 0.130(4) Uani 1 1 d . . . . .
H12T H 0.8107 0.7425 0.3933 0.156 Uiso 1 1 calc R . . . .
H12U H 0.8209 0.6727 0.4116 0.156 Uiso 1 1 calc R . . . .
C129 C 0.7045(5) 0.8159(7) 0.5834(5) 0.137(4) Uani 1 1 d . . . . .
H12V H 0.7269 0.8450 0.6023 0.165 Uiso 1 1 calc R . . . .
H12W H 0.7135 0.7738 0.5951 0.165 Uiso 1 1 calc R . . . .
C130 C 0.6572(6) 0.8302(11) 0.6001(6) 0.166(7) Uani 1 1 d . . . . .
H13D H 0.6362 0.7959 0.5898 0.199 Uiso 1 1 calc R . . . .
H13E H 0.6568 0.8392 0.6433 0.199 Uiso 1 1 calc R . . . .
C131 C 0.6455(5) 0.8830(9) 0.5647(8) 0.150(5) Uani 1 1 d . . . . .
H13F H 0.6567 0.9207 0.5851 0.180 Uiso 1 1 calc R . . . .
H13G H 0.6122 0.8861 0.5561 0.180 Uiso 1 1 calc R . . . .
C132 C 0.6690(4) 0.8723(6) 0.5080(6) 0.129(4) Uani 1 1 d . . . . .
H13H H 0.6468 0.8609 0.4746 0.155 Uiso 1 1 calc R . . . .
H13I H 0.6854 0.9094 0.4967 0.155 Uiso 1 1 calc R . . . .
K1 K 0.31403(7) 0.51014(9) 0.29900(10) 0.0946(6) Uani 1 1 d . . . . .
K2 K 0.34680(5) 0.95140(9) 0.64784(7) 0.0803(5) Uani 1 1 d . . . . .
K3 K 0.69522(5) 0.71858(8) 0.45855(7) 0.0805(5) Uani 1 1 d . . . . .
Mg1 Mg 0.30978(6) 0.63293(9) 0.38422(9) 0.0582(5) Uani 1 1 d . . . . .
Mg2 Mg 0.44284(6) 0.90219(9) 0.60674(8) 0.0530(4) Uani 1 1 d . . . . .
Mg3 Mg 0.59609(6) 0.66254(10) 0.40502(10) 0.0656(6) Uani 1 1 d . . . . .
N1 N 0.26712(19) 0.5616(2) 0.3978(2) 0.0644(13) Uani 1 1 d . . . . .
N2 N 0.27489(17) 0.6376(2) 0.3027(2) 0.0577(12) Uani 1 1 d . . . . .
N3 N 0.44165(16) 0.9178(2) 0.6953(2) 0.0568(11) Uani 1 1 d . . . . .
N4 N 0.42816(18) 0.9940(3) 0.5998(2) 0.0636(13) Uani 1 1 d . . . . .
N5 N 0.64454(16) 0.6024(3) 0.4395(2) 0.0612(13) Uani 1 1 d . . . . .
N6 N 0.64220(17) 0.6814(2) 0.3461(2) 0.0632(13) Uani 1 1 d . . . . .
N7 N 0.3191(3) 0.6852(4) 0.4568(4) 0.105(2) Uani 1 1 d . . . . .
H7 H 0.3040 0.6691 0.4852 0.126 Uiso 1 1 calc R . . . .
N8 N 0.3866(2) 0.8452(4) 0.5789(3) 0.097(2) Uani 1 1 d . . . . .
N9 N 0.4877(2) 0.8780(3) 0.5481(3) 0.0863(17) Uani 1 1 d . . . . .
H9 H 0.4928 0.9093 0.5250 0.104 Uiso 1 1 calc R . . . .
N10 N 0.5879(3) 0.7425(4) 0.4551(3) 0.093(2) Uani 1 1 d . . . . .
N11 N 0.53633(19) 0.6176(3) 0.4077(3) 0.0823(17) Uani 1 1 d . . . . .
H11 H 0.5406 0.5832 0.4275 0.099 Uiso 1 1 calc R . . . .
N12 N 0.3752(2) 0.5990(3) 0.3750(3) 0.0900(19) Uani 1 1 d . . . . .
O1 O 0.2662(3) 0.4132(3) 0.2475(4) 0.127(3) Uani 1 1 d . . . . .
O2 O 0.3927(4) 0.4569(7) 0.2788(9) 0.203(6) Uani 1 1 d . . . . .
O3 O 0.2999(3) 1.0128(5) 0.7215(4) 0.156(4) Uani 1 1 d . . . . .
O4 O 0.2657(2) 0.9040(3) 0.6018(3) 0.1061(19) Uani 1 1 d . . . . .
O5 O 0.7868(2) 0.7183(4) 0.4700(3) 0.125(3) Uani 1 1 d . . . . .
O6 O 0.7004(2) 0.8226(3) 0.5225(3) 0.117(2) Uani 1 1 d . . . . .

loop_
_atom_site_aniso_label
_atom_site_aniso_U_11
_atom_site_aniso_U_22
_atom_site_aniso_U_33
_atom_site_aniso_U_23
_atom_site_aniso_U_13
_atom_site_aniso_U_12
C1 0.048(3) 0.049(3) 0.073(4) -0.002(3) -0.019(3) -0.004(2)
C2 0.051(3) 0.052(3) 0.065(4) -0.012(3) -0.022(3) 0.005(2)
C3 0.061(4) 0.066(4) 0.085(5) -0.011(3) -0.024(3) -0.015(3)
C4 0.060(4) 0.066(4) 0.068(4) -0.009(3) -0.026(3) -0.004(3)
C5 0.050(3) 0.076(4) 0.052(3) -0.018(3) -0.010(3) 0.006(3)
C6 0.062(4) 0.063(4) 0.068(4) -0.024(3) -0.014(3) 0.008(3)
C7 0.089(5) 0.091(5) 0.072(4) -0.038(4) -0.022(4) 0.024(4)
C8 0.133(8) 0.069(5) 0.108(7) -0.026(5) -0.010(6) 0.015(5)
C9 0.042(3) 0.064(3) 0.066(4) -0.009(3) -0.010(3) 0.010(2)
C10 0.043(3) 0.072(4) 0.059(3) -0.003(3) -0.006(3) 0.009(3)
C11 0.058(4) 0.095(5) 0.070(4) 0.002(4) 0.002(3) 0.012(3)
C12 0.049(3) 0.079(4) 0.085(5) 0.007(4) -0.007(3) 0.015(3)
C13 0.144(10) 0.143(10) 0.133(9) 0.036(8) 0.029(8) -0.015(8)
C14 0.145(10) 0.167(12) 0.104(8) 0.006(8) -0.001(7) -0.046(9)
C15 0.134(6) 0.116(5) 0.078(4) -0.021(3) 0.000(4) -0.056(4)
C16 0.134(6) 0.116(5) 0.078(4) -0.021(3) 0.000(4) -0.056(4)
C17 0.235(19) 0.135(10) 0.109(9) 0.000(8) -0.013(10) 0.023(11)
C18 0.120(8) 0.131(8) 0.076(5) -0.009(5) 0.011(5) -0.042(6)
C19 0.066(4) 0.127(7) 0.070(4) -0.002(4) -0.001(4) -0.027(4)
C20 0.077(5) 0.099(6) 0.081(5) -0.023(4) -0.007(4) -0.011(4)
C21 0.245(19) 0.148(11) 0.126(10) 0.051(9) 0.038(11) -0.031(12)
C22 0.32(2) 0.086(7) 0.103(8) 0.009(6) 0.037(11) 0.034(10)
C23 0.240(15) 0.072(5) 0.080(6) 0.004(4) 0.043(7) 0.005(7)
C24 0.045(3) 0.089(5) 0.110(6) -0.048(5) 0.011(4) -0.002(3)
C25 0.152(12) 0.253(19) 0.126(10) 0.088(12) -0.015(9) 0.034(12)
C26 0.122(8) 0.122(8) 0.109(7) 0.019(6) 0.054(6) 0.024(6)
C27 0.090(5) 0.076(5) 0.082(5) 0.010(4) 0.005(4) 0.001(4)
C28 0.077(4) 0.076(5) 0.077(5) -0.008(4) 0.005(4) 0.014(4)
C29 0.071(5) 0.130(8) 0.176(11) 0.050(8) -0.034(6) -0.011(5)
C30 0.077(5) 0.094(6) 0.176(11) 0.019(7) -0.004(6) 0.009(5)
C31 0.049(4) 0.121(8) 0.207(12) 0.057(8) -0.016(5) 0.008(4)
C32 0.041(3) 0.084(5) 0.103(5) -0.008(4) -0.011(3) 0.008(3)
C33 0.109(10) 0.47(4) 0.090(8) 0.023(13) -0.009(7) 0.017(15)
C34 0.058(4) 0.166(10) 0.126(8) 0.031(7) -0.006(5) -0.003(5)
C35 0.048(3) 0.095(5) 0.089(5) -0.014(4) -0.012(3) 0.010(3)
C36 0.054(4) 0.088(5) 0.080(4) -0.012(4) -0.014(3) 0.002(3)
C37 0.081(5) 0.065(4) 0.070(4) 0.003(3) -0.017(4) -0.022(3)
C38 0.143(9) 0.069(5) 0.078(5) 0.017(4) -0.043(5) -0.017(5)
C39 0.236(18) 0.103(8) 0.080(7) 0.028(6) -0.044(9) -0.003(9)
C40 0.243(19) 0.110(9) 0.077(7) 0.001(6) 0.003(9) 0.002(10)
C41 0.180(11) 0.096(7) 0.084(6) 0.001(5) 0.015(7) -0.024(7)
C42 0.103(6) 0.076(5) 0.070(5) 0.001(4) -0.010(4) -0.034(4)
C43 0.103(7) 0.079(5) 0.121(7) 0.017(5) -0.046(6) 0.011(5)
C44 0.121(9) 0.137(9) 0.169(11) 0.061(8) -0.072(8) -0.019(7)
C45 0.108(7) 0.105(7) 0.138(9) -0.018(6) -0.034(7) 0.014(6)
C46 0.068(4) 0.121(6) 0.069(4) 0.004(4) 0.005(4) -0.014(4)
C47 0.094(6) 0.107(7) 0.116(7) -0.004(6) 0.013(5) -0.002(5)
C48 0.080(7) 0.220(15) 0.153(11) -0.050(11) -0.001(7) -0.024(8)
C49 0.059(3) 0.060(3) 0.063(4) -0.006(3) -0.019(3) -0.007(3)
C50 0.058(4) 0.082(4) 0.056(3) -0.003(3) -0.014(3) -0.012(3)
C51 0.089(6) 0.103(6) 0.072(5) 0.005(4) -0.002(4) -0.019(5)
C52 0.102(6) 0.078(5) 0.095(6) 0.017(4) -0.008(5) -0.011(5)
C53 0.082(5) 0.061(4) 0.102(6) 0.003(4) -0.021(5) 0.006(3)
C54 0.064(4) 0.054(4) 0.085(4) -0.012(3) -0.005(3) -0.009(3)
C55 0.062(4) 0.106(6) 0.069(4) 0.004(4) -0.004(3) 0.003(4)
C56 0.074(5) 0.167(10) 0.123(8) 0.025(7) 0.009(5) 0.002(6)
C57 0.098(6) 0.110(7) 0.102(6) -0.034(5) -0.010(5) 0.029(5)
C58 0.067(4) 0.054(4) 0.112(6) 0.001(4) 0.000(4) 0.003(3)
C59 0.100(6) 0.066(4) 0.103(6) -0.002(4) 0.011(5) 0.005(4)
C60 0.074(5) 0.121(7) 0.152(9) -0.021(7) -0.012(6) 0.007(5)
C61 0.074(4) 0.074(4) 0.052(3) -0.016(3) 0.003(3) 0.014(3)
C62 0.096(6) 0.083(5) 0.090(6) 0.002(4) 0.017(5) 0.014(4)
C63 0.161(11) 0.103(7) 0.097(7) 0.033(6) 0.039(7) 0.028(7)
C64 0.135(11) 0.184(13) 0.103(8) 0.026(9) 0.006(8) 0.068(10)
C65 0.100(7) 0.123(7) 0.080(5) 0.005(5) -0.017(5) 0.032(6)
C66 0.065(4) 0.101(5) 0.074(4) -0.027(4) -0.020(4) 0.023(4)
C67 0.107(7) 0.099(6) 0.113(7) 0.017(5) 0.017(6) -0.021(5)
C68 0.164(13) 0.145(11) 0.154(12) 0.018(9) 0.003(10) -0.052(10)
C69 0.092(7) 0.194(13) 0.136(10) -0.006(9) 0.040(7) -0.006(8)
C70 0.063(4) 0.104(6) 0.126(7) -0.014(5) -0.039(5) 0.002(4)
C71 0.071(5) 0.154(9) 0.127(8) -0.011(7) -0.013(5) 0.005(5)
C72 0.137(11) 0.208(14) 0.221(15) -0.073(13) -0.037(11) -0.045(10)
C73 0.076(4) 0.085(5) 0.071(4) 0.002(4) 0.002(4) 0.016(4)
C74 0.098(6) 0.126(7) 0.065(5) 0.012(5) 0.000(4) 0.021(5)
C75 0.163(9) 0.165(9) 0.119(6) 0.062(6) 0.018(7) 0.023(7)
C76 0.163(9) 0.165(9) 0.119(6) 0.062(6) 0.018(7) 0.023(7)
C77 0.152(11) 0.116(8) 0.127(9) 0.031(7) 0.028(8) -0.013(7)
C78 0.109(7) 0.079(5) 0.118(7) 0.015(5) 0.026(6) -0.014(5)
C79 0.082(6) 0.161(9) 0.070(5) 0.007(5) -0.021(4) 0.026(6)
C80 0.142(11) 0.237(16) 0.088(7) -0.015(9) -0.037(7) 0.035(11)
C81 0.082(6) 0.185(11) 0.102(7) 0.002(7) -0.011(5) 0.048(7)
C82 0.114(8) 0.136(9) 0.109(7) 0.003(6) -0.003(6) -0.053(7)
C83 0.093(8) 0.199(14) 0.165(12) 0.042(11) -0.013(8) -0.039(9)
C84 0.245(19) 0.226(17) 0.26(2) -0.088(15) 0.007(16) -0.119(15)
C85 0.051(3) 0.082(4) 0.063(4) -0.003(3) -0.014(3) 0.008(3)
C86 0.055(3) 0.098(5) 0.066(4) 0.006(4) -0.003(3) 0.009(3)
C87 0.090(5) 0.096(6) 0.084(5) 0.011(4) 0.005(4) -0.004(4)
C88 0.114(8) 0.141(10) 0.104(8) 0.041(7) 0.016(6) 0.000(7)
C89 0.119(7) 0.118(8) 0.074(5) 0.002(5) 0.003(5) 0.001(6)
C90 0.085(5) 0.108(6) 0.057(4) 0.008(4) -0.004(4) 0.005(4)
C91 0.075(4) 0.077(4) 0.070(4) -0.004(3) 0.005(3) -0.003(3)
C92 0.095(6) 0.107(6) 0.085(5) -0.011(5) -0.016(5) -0.002(5)
C93 0.104(7) 0.089(6) 0.115(7) -0.018(5) 0.029(6) 0.008(5)
C94 0.122(7) 0.122(7) 0.058(4) -0.013(4) -0.009(4) 0.000(6)
C95 0.238(19) 0.175(13) 0.116(9) -0.060(9) 0.062(11) -0.013(12)
C96 0.118(8) 0.177(11) 0.098(7) 0.003(7) -0.043(6) -0.027(8)
C97 0.053(3) 0.067(4) 0.090(5) 0.007(4) -0.012(3) 0.005(3)
C98 0.071(4) 0.097(5) 0.075(5) 0.009(4) -0.017(4) 0.002(4)
C99 0.110(7) 0.094(6) 0.088(6) 0.018(5) -0.028(5) -0.009(5)
C100 0.109(7) 0.110(7) 0.086(6) 0.020(5) -0.038(5) -0.011(5)
C101 0.093(6) 0.085(5) 0.136(8) 0.040(6) -0.020(6) 0.008(4)
C102 0.061(4) 0.077(5) 0.102(6) 0.012(4) -0.026(4) -0.002(3)
C103 0.138(8) 0.084(5) 0.076(5) -0.002(4) -0.038(5) -0.010(5)
C104 0.110(7) 0.112(7) 0.113(7) -0.012(6) -0.007(6) -0.028(6)
C105 0.112(8) 0.109(7) 0.145(9) -0.030(7) -0.034(7) 0.012(6)
C106 0.080(5) 0.064(4) 0.104(6) -0.004(4) -0.014(4) 0.010(3)
C107 0.099(6) 0.071(5) 0.158(9) 0.005(5) -0.007(6) 0.010(4)
C108 0.078(5) 0.088(5) 0.109(6) 0.000(5) -0.020(4) -0.006(4)
C109 0.207(15) 0.132(10) 0.093(7) 0.010(7) -0.022(9) 0.037(9)
C110 0.179(12) 0.097(7) 0.102(7) -0.015(6) 0.004(7) 0.024(7)
C111 0.116(7) 0.101(7) 0.125(8) -0.043(6) 0.002(6) 0.019(6)
C112 0.107(7) 0.121(8) 0.118(8) -0.038(6) -0.006(6) 0.007(6)
C113 0.18(2) 0.22(3) 0.40(5) -0.01(3) 0.05(3) 0.07(2)
C114 0.080(10) 0.33(4) 0.48(5) -0.04(3) 0.035(19) 0.020(16)
C115 0.115(15) 0.27(3) 0.51(5) -0.06(3) 0.02(2) -0.041(17)
C116 0.109(11) 0.25(2) 0.27(3) 0.028(19) 0.007(13) 0.027(13)
C117 0.109(5) 0.190(8) 0.132(6) -0.054(6) -0.006(5) 0.042(5)
C118 0.109(5) 0.190(8) 0.132(6) -0.054(6) -0.006(5) 0.042(5)
C119 0.095(6) 0.103(6) 0.112(7) -0.018(5) 0.017(5) 0.012(5)
C120 0.082(6) 0.197(12) 0.110(8) -0.043(8) 0.001(5) 0.016(7)
C121 0.185(13) 0.100(8) 0.137(10) 0.000(7) -0.041(9) -0.007(8)
C122 0.179(15) 0.151(12) 0.210(17) -0.012(13) -0.045(14) -0.056(11)
C123 0.25(2) 0.132(11) 0.24(2) -0.022(12) -0.170(18) -0.010(11)
C124 0.201(16) 0.189(15) 0.136(11) 0.039(10) -0.074(11) -0.070(13)
C125 0.093(8) 0.39(3) 0.090(7) -0.057(11) -0.002(6) -0.039(12)
C126 0.109(10) 0.30(2) 0.119(10) -0.024(11) -0.045(8) -0.029(11)
C127 0.076(6) 0.230(16) 0.165(14) -0.033(12) 0.003(7) -0.001(8)
C128 0.084(6) 0.202(13) 0.104(7) -0.027(8) 0.007(6) -0.007(7)
C129 0.143(11) 0.166(11) 0.097(8) -0.004(7) -0.032(7) 0.005(9)
C130 0.146(13) 0.26(2) 0.090(8) -0.012(11) -0.002(8) -0.081(14)
C131 0.112(9) 0.194(14) 0.143(12) -0.060(12) 0.011(8) 0.012(9)
C132 0.121(9) 0.127(9) 0.131(9) -0.028(7) -0.038(7) 0.027(7)
K1 0.0865(11) 0.0810(11) 0.1135(14) -0.0194(10) -0.0111(10) 0.0214(9)
K2 0.0483(7) 0.1186(13) 0.0731(9) -0.0239(9) -0.0002(6) 0.0052(7)
K3 0.0612(8) 0.0928(11) 0.0844(10) -0.0236(9) -0.0133(7) -0.0003(7)
Mg1 0.0508(10) 0.0591(11) 0.0614(11) -0.0035(9) -0.0179(9) -0.0102(8)
Mg2 0.0438(9) 0.0645(11) 0.0498(10) -0.0145(9) -0.0024(8) -0.0009(8)
Mg3 0.0385(9) 0.0769(13) 0.0791(14) -0.0166(11) -0.0105(9) 0.0135(9)
N1 0.064(3) 0.060(3) 0.066(3) 0.002(2) -0.021(2) -0.013(2)
N2 0.053(3) 0.057(3) 0.060(3) -0.005(2) -0.016(2) -0.008(2)
N3 0.051(3) 0.066(3) 0.053(3) -0.010(2) -0.003(2) -0.002(2)
N4 0.063(3) 0.070(3) 0.057(3) -0.003(3) -0.004(2) 0.001(2)
N5 0.040(2) 0.080(3) 0.062(3) -0.007(3) -0.006(2) 0.010(2)
N6 0.052(3) 0.061(3) 0.075(3) -0.007(3) -0.014(2) 0.012(2)
N7 0.085(5) 0.125(6) 0.103(5) -0.042(5) -0.010(4) -0.040(4)
N8 0.071(4) 0.128(6) 0.090(5) -0.056(4) 0.001(3) -0.024(4)
N9 0.077(4) 0.089(4) 0.094(4) 0.003(4) 0.014(3) 0.011(3)
N10 0.086(4) 0.098(5) 0.096(5) -0.028(4) 0.012(4) 0.010(4)
N11 0.048(3) 0.102(4) 0.095(4) 0.003(4) -0.009(3) 0.017(3)
N12 0.050(3) 0.108(5) 0.107(5) 0.010(4) -0.022(3) -0.007(3)
O1 0.149(6) 0.087(4) 0.143(6) -0.042(4) 0.008(5) -0.002(4)
O2 0.109(7) 0.196(12) 0.306(18) -0.056(12) 0.018(10) 0.051(8)
O3 0.102(5) 0.247(11) 0.119(6) -0.077(7) 0.007(4) 0.052(6)
O4 0.071(3) 0.125(5) 0.119(5) 0.004(4) -0.015(3) -0.017(3)
O5 0.073(4) 0.191(8) 0.110(5) -0.043(5) 0.003(4) -0.015(4)
O6 0.105(5) 0.126(5) 0.115(5) -0.046(4) -0.018(4) 0.021(4)

loop_
_atom_type_symbol
_atom_type_description
_atom_type_scat_dispersion_real
_atom_type_scat_dispersion_imag
_atom_type_scat_source
C C 0.0033 0.0016 'International Tables Vol C Tables 4.2.6.8 and 6.1.1.4'
H H 0.0000 0.0000 'International Tables Vol C Tables 4.2.6.8 and 6.1.1.4'
K K 0.2009 0.2494 'International Tables Vol C Tables 4.2.6.8 and 6.1.1.4'
Mg Mg 0.0486 0.0363 'International Tables Vol C Tables 4.2.6.8 and 6.1.1.4'
N N 0.0061 0.0033 'International Tables Vol C Tables 4.2.6.8 and 6.1.1.4'
O O 0.0106 0.0060 'International Tables Vol C Tables 4.2.6.8 and 6.1.1.4'

loop_
_geom_angle_atom_site_label_1
_geom_angle_atom_site_label_2
_geom_angle_atom_site_label_3
_geom_angle
_geom_angle_site_symmetry_1
_geom_angle_site_symmetry_3
_geom_angle_publ_flag
C2 C1 C3 123.2(5) . . ?
C2 C1 K1 78.2(4) . . ?
C2 C1 Mg1 76.3(3) . . ?
C2 C1 N1 119.0(5) . . ?
C3 C1 K1 106.7(4) . . ?
C3 C1 Mg1 159.9(4) . . ?
Mg1 C1 K1 70.11(15) . . ?
N1 C1 C3 116.9(6) . . ?
N1 C1 K1 76.3(4) . . ?
N1 C1 Mg1 43.1(3) . . ?
C1 C2 C4 122.9(5) . . ?
C1 C2 K1 75.3(4) . . ?
C1 C2 Mg1 76.3(3) . . ?
C1 C2 N2 118.8(5) . . ?
C4 C2 K1 108.2(4) . . ?
C4 C2 Mg1 160.2(5) . . ?
Mg1 C2 K1 69.61(14) . . ?
N2 C2 C4 117.6(6) . . ?
N2 C2 K1 78.9(3) . . ?
N2 C2 Mg1 42.7(2) . . ?
C1 C3 H3A 109.5 . . ?
C1 C3 H3B 109.5 . . ?
C1 C3 H3C 109.5 . . ?
H3A C3 H3B 109.5 . . ?
H3A C3 H3C 109.5 . . ?
H3B C3 H3C 109.5 . . ?
C2 C4 H4A 109.5 . . ?
C2 C4 H4B 109.5 . . ?
C2 C4 H4C 109.5 . . ?
H4A C4 H4B 109.5 . . ?
H4A C4 H4C 109.5 . . ?
H4B C4 H4C 109.5 . . ?
C6 C5 C7 121.7(6) . . ?
C6 C5 K2 74.1(4) . . ?
C6 C5 Mg2 77.4(4) . . ?
C6 C5 N3 119.6(5) . . ?
C7 C5 K2 114.4(5) . . ?
C7 C5 Mg2 160.9(5) . . ?
Mg2 C5 K2 67.47(13) . . ?
N3 C5 C7 118.4(6) . . ?
N3 C5 K2 77.0(3) . . ?
N3 C5 Mg2 42.5(3) . . ?
C5 C6 C8 124.6(7) . . ?
C5 C6 K2 79.7(4) . . ?
C5 C6 Mg2 75.3(4) . . ?
C5 C6 N4 118.2(6) . . ?
C8 C6 K2 109.4(5) . . ?
C8 C6 Mg2 159.9(6) . . ?
Mg2 C6 K2 68.10(15) . . ?
N4 C6 C8 116.7(7) . . ?
N4 C6 K2 73.4(3) . . ?
N4 C6 Mg2 43.3(3) . . ?
C5 C7 H7A 109.5 . . ?
C5 C7 H7B 109.5 . . ?
C5 C7 H7C 109.5 . . ?
H7A C7 H7B 109.5 . . ?
H7A C7 H7C 109.5 . . ?
H7B C7 H7C 109.5 . . ?
C6 C8 H8A 109.5 . . ?
C6 C8 H8B 109.5 . . ?
C6 C8 H8C 109.5 . . ?
H8A C8 H8B 109.5 . . ?
H8A C8 H8C 109.5 . . ?
H8B C8 H8C 109.5 . . ?
C10 C9 C11 123.0(5) . . ?
C10 C9 K3 77.6(4) . . ?
C10 C9 Mg3 77.1(4) . . ?
C10 C9 N6 119.6(6) . . ?
C11 C9 K3 105.5(4) . . ?
C11 C9 Mg3 158.9(5) . . ?
Mg3 C9 K3 70.34(15) . . ?
N6 C9 C11 116.5(6) . . ?
N6 C9 K3 77.5(3) . . ?
N6 C9 Mg3 42.7(3) . . ?
C9 C10 C12 123.4(6) . . ?
C9 C10 K3 75.9(4) . . ?
C9 C10 Mg3 75.2(3) . . ?
C9 C10 N5 117.7(5) . . ?
C12 C10 K3 107.8(4) . . ?
C12 C10 Mg3 160.7(5) . . ?
Mg3 C10 K3 69.73(15) . . ?
N5 C10 C12 117.9(6) . . ?
N5 C10 K3 76.7(3) . . ?
N5 C10 Mg3 42.9(3) . . ?
C9 C11 H11A 109.5 . . ?
C9 C11 H11B 109.5 . . ?
C9 C11 H11C 109.5 . . ?
H11A C11 H11B 109.5 . . ?
H11A C11 H11C 109.5 . . ?
H11B C11 H11C 109.5 . . ?
C10 C12 H12A 109.5 . . ?
C10 C12 H12B 109.5 . . ?
C10 C12 H12C 109.5 . . ?
H12A C12 H12B 109.5 . . ?
H12A C12 H12C 109.5 . . ?
H12B C12 H12C 109.5 . . ?
H13A C13 H13B 109.5 . . ?
H13A C13 H13C 109.5 . . ?
H13B C13 H13C 109.5 . . ?
C14 C13 H13A 109.5 . . ?
C14 C13 H13B 109.5 . . ?
C14 C13 H13C 109.5 . . ?
C13 C14 H14A 108.2 . . ?
C13 C14 H14B 108.2 . . ?
H14A C14 H14B 107.4 . . ?
C15 C14 C13 116.4(11) . . ?
C15 C14 H14A 108.2 . . ?
C15 C14 H14B 108.2 . . ?
C14 C15 H15A 106.3 . . ?
C14 C15 H15B 106.3 . . ?
H15A C15 H15B 106.4 . . ?
C16 C15 C14 124.1(9) . . ?
C16 C15 H15A 106.3 . . ?
C16 C15 H15B 106.3 . . ?
C15 C16 C19 122.0(7) . . ?
N7 C16 C15 118.8(8) . . ?
N7 C16 C19 118.5(9) . . ?
H17A C17 H17B 109.5 . . ?
H17A C17 H17C 109.5 . . ?
H17B C17 H17C 109.5 . . ?
C18 C17 H17A 109.5 . . ?
C18 C17 H17B 109.5 . . ?
C18 C17 H17C 109.5 . . ?
C17 C18 H18A 108.6 . . ?
C17 C18 H18B 108.6 . . ?
H18A C18 H18B 107.6 . . ?
C19 C18 C17 114.6(11) . . ?
C19 C18 H18A 108.6 . . ?
C19 C18 H18B 108.6 . . ?
C16 C19 C18 126.5(8) . . ?
C16 C19 C20 116.3(8) . . ?
C20 C19 C18 117.2(7) . . ?
N8 C20 C19 179.0(10) . . ?
H21A C21 H21B 109.5 . . ?
H21A C21 H21C 109.5 . . ?
H21B C21 H21C 109.5 . . ?
C22 C21 H21A 109.5 . . ?
C22 C21 H21B 109.5 . . ?
C22 C21 H21C 109.5 . . ?
C21 C22 H22A 106.8 . . ?
C21 C22 H22B 106.8 . . ?
H22A C22 H22B 106.7 . . ?
C23 C22 C21 122.0(12) . . ?
C23 C22 H22A 106.8 . . ?
C23 C22 H22B 106.8 . . ?
C22 C23 H23A 106.8 . . ?
C22 C23 H23B 106.8 . . ?
C22 C23 C24 122.2(9) . . ?
H23A C23 H23B 106.6 . . ?
C24 C23 H23A 106.8 . . ?
C24 C23 H23B 106.8 . . ?
C27 C24 C23 119.5(7) . . ?
N9 C24 C23 120.5(8) . . ?
N9 C24 C27 119.9(8) . . ?
H25A C25 H25B 109.5 . . ?
H25A C25 H25C 109.5 . . ?
H25B C25 H25C 109.5 . . ?
C26 C25 H25A 109.5 . . ?
C26 C25 H25B 109.5 . . ?
C26 C25 H25C 109.5 . . ?
C25 C26 H26A 108.8 . . ?
C25 C26 H26B 108.8 . . ?
H26A C26 H26B 107.7 . . ?
C27 C26 C25 113.9(11) . . ?
C27 C26 H26A 108.8 . . ?
C27 C26 H26B 108.8 . . ?
C24 C27 C26 123.8(8) . . ?
C24 C27 C28 118.8(7) . . ?
C28 C27 C26 117.3(8) . . ?
N10 C28 C27 177.7(9) . . ?
H29A C29 H29B 109.5 . . ?
H29A C29 H29C 109.5 . . ?
H29B C29 H29C 109.5 . . ?
C30 C29 H29A 109.5 . . ?
C30 C29 H29B 109.5 . . ?
C30 C29 H29C 109.5 . . ?
C29 C30 H30A 107.5 . . ?
C29 C30 H30B 107.5 . . ?
H30A C30 H30B 107.0 . . ?
C31 C30 C29 119.3(9) . . ?
C31 C30 H30A 107.5 . . ?
C31 C30 H30B 107.5 . . ?
C30 C31 H31A 106.8 . . ?
C30 C31 H31B 106.8 . . ?
C30 C31 C32 122.1(7) . . ?
H31A C31 H31B 106.6 . . ?
C32 C31 H31A 106.8 . . ?
C32 C31 H31B 106.8 . . ?
C35 C32 C31 120.4(6) . . ?
N11 C32 C31 117.3(7) . . ?
N11 C32 C35 122.4(7) . . ?
H33A C33 H33B 109.5 . . ?
H33A C33 H33C 109.5 . . ?
H33B C33 H33C 109.5 . . ?
C34 C33 H33A 109.5 . . ?
C34 C33 H33B 109.5 . . ?
C34 C33 H33C 109.5 . . ?
C33 C34 H34A 109.1 . . ?
C33 C34 H34B 109.1 . . ?
H34A C34 H34B 107.8 . . ?
C35 C34 C33 112.6(14) . . ?
C35 C34 H34A 109.1 . . ?
C35 C34 H34B 109.1 . . ?
C32 C35 C34 122.3(6) . . ?
C36 C35 C32 120.9(7) . . ?
C36 C35 C34 116.6(8) . . ?
N12 C36 C35 177.9(10) . . ?
C38 C37 C42 119.2(8) . . ?
N1 C37 C38 118.5(8) . . ?
N1 C37 C42 122.2(7) . . ?
C37 C38 C43 121.8(8) . . ?
C39 C38 C37 116.1(12) . . ?
C39 C38 C43 122.0(10) . . ?
C38 C39 H39 118.1 . . ?
C40 C39 C38 123.8(12) . . ?
C40 C39 H39 118.1 . . ?
C39 C40 H40 120.4 . . ?
C39 C40 C41 119.1(13) . . ?
C41 C40 H40 120.4 . . ?
C40 C41 H41 119.0 . . ?
C42 C41 C40 122.1(14) . . ?
C42 C41 H41 119.0 . . ?
C37 C42 C46 122.4(7) . . ?
C41 C42 C37 119.5(10) . . ?
C41 C42 C46 117.9(10) . . ?
C38 C43 H43 106.7 . . ?
C38 C43 C44 116.8(11) . . ?
C38 C43 C45 110.0(8) . . ?
C44 C43 H43 106.7 . . ?
C44 C43 C45 109.3(9) . . ?
C45 C43 H43 106.7 . . ?
C43 C44 H44A 109.5 . . ?
C43 C44 H44B 109.5 . . ?
C43 C44 H44C 109.5 . . ?
H44A C44 H44B 109.5 . . ?
H44A C44 H44C 109.5 . . ?
H44B C44 H44C 109.5 . . ?
C43 C45 H45A 109.5 . . ?
C43 C45 H45B 109.5 . . ?
C43 C45 H45C 109.5 . . ?
H45A C45 H45B 109.5 . . ?
H45A C45 H45C 109.5 . . ?
H45B C45 H45C 109.5 . . ?
C42 C46 H46 107.4 . . ?
C42 C46 C47 112.7(7) . . ?
C42 C46 C48 112.9(10) . . ?
C47 C46 H46 107.4 . . ?
C47 C46 C48 108.8(9) . . ?
C48 C46 H46 107.4 . . ?
C46 C47 H47A 109.5 . . ?
C46 C47 H47B 109.5 . . ?
C46 C47 H47C 109.5 . . ?
H47A C47 H47B 109.5 . . ?
H47A C47 H47C 109.5 . . ?
H47B C47 H47C 109.5 . . ?
C46 C48 H48A 109.5 . . ?
C46 C48 H48B 109.5 . . ?
C46 C48 H48C 109.5 . . ?
H48A C48 H48B 109.5 . . ?
H48A C48 H48C 109.5 . . ?
H48B C48 H48C 109.5 . . ?
C50 C49 C54 118.4(6) . . ?
C50 C49 N2 118.8(6) . . ?
N2 C49 C54 122.8(6) . . ?
C49 C50 C55 120.0(6) . . ?
C51 C50 C49 118.9(7) . . ?
C51 C50 C55 121.0(7) . . ?
C50 C51 H51 118.7 . . ?
C52 C51 C50 122.5(8) . . ?
C52 C51 H51 118.7 . . ?
C51 C52 H52 120.7 . . ?
C51 C52 C53 118.5(8) . . ?
C53 C52 H52 120.7 . . ?
C52 C53 H53 119.0 . . ?
C52 C53 C54 122.1(7) . . ?
C54 C53 H53 119.0 . . ?
C49 C54 C58 122.3(6) . . ?
C53 C54 C49 119.5(7) . . ?
C53 C54 C58 118.0(7) . . ?
C50 C55 H55 107.7 . . ?
C56 C55 C50 112.5(8) . . ?
C56 C55 H55 107.7 . . ?
C57 C55 C50 109.0(6) . . ?
C57 C55 H55 107.7 . . ?
C57 C55 C56 112.1(9) . . ?
C55 C56 H56A 109.5 . . ?
C55 C56 H56B 109.5 . . ?
C55 C56 H56C 109.5 . . ?
H56A C56 H56B 109.5 . . ?
H56A C56 H56C 109.5 . . ?
H56B C56 H56C 109.5 . . ?
C55 C57 H57A 109.5 . . ?
C55 C57 H57B 109.5 . . ?
C55 C57 H57C 109.5 . . ?
H57A C57 H57B 109.5 . . ?
H57A C57 H57C 109.5 . . ?
H57B C57 H57C 109.5 . . ?
C54 C58 H58 108.0 . . ?
C54 C58 C59 109.4(6) . . ?
C54 C58 C60 115.0(8) . . ?
C59 C58 H58 108.0 . . ?
C60 C58 H58 108.0 . . ?
C60 C58 C59 108.2(7) . . ?
C58 C59 H59A 109.5 . . ?
C58 C59 H59B 109.5 . . ?
C58 C59 H59C 109.5 . . ?
H59A C59 H59B 109.5 . . ?
H59A C59 H59C 109.5 . . ?
H59B C59 H59C 109.5 . . ?
C58 C60 H60A 109.5 . . ?
C58 C60 H60B 109.5 . . ?
C58 C60 H60C 109.5 . . ?
H60A C60 H60B 109.5 . . ?
H60A C60 H60C 109.5 . . ?
H60B C60 H60C 109.5 . . ?
C62 C61 C66 118.2(7) . . ?
C62 C61 N3 119.7(7) . . ?
N3 C61 C66 122.1(7) . . ?
C61 C62 C63 119.8(10) . . ?
C61 C62 C67 120.3(8) . . ?
C63 C62 C67 119.9(10) . . ?
C62 C63 H63 120.4 . . ?
C64 C63 C62 119.1(12) . . ?
C64 C63 H63 120.4 . . ?
C63 C64 H64 119.6 . . ?
C65 C64 C63 120.8(11) . . ?
C65 C64 H64 119.6 . . ?
C64 C65 H65 118.3 . . ?
C64 C65 C66 123.3(11) . . ?
C66 C65 H65 118.3 . . ?
C61 C66 C70 122.8(7) . . ?
C65 C66 C61 118.6(10) . . ?
C65 C66 C70 118.5(8) . . ?
C62 C67 H67 107.0 . . ?
C62 C67 C68 114.0(10) . . ?
C62 C67 C69 111.1(10) . . ?
C68 C67 H67 107.0 . . ?
C69 C67 H67 107.0 . . ?
C69 C67 C68 110.3(11) . . ?
C67 C68 H68A 109.5 . . ?
C67 C68 H68B 109.5 . . ?
C67 C68 H68C 109.5 . . ?
H68A C68 H68B 109.5 . . ?
H68A C68 H68C 109.5 . . ?
H68B C68 H68C 109.5 . . ?
C67 C69 H69A 109.5 . . ?
C67 C69 H69B 109.5 . . ?
C67 C69 H69C 109.5 . . ?
H69A C69 H69B 109.5 . . ?
H69A C69 H69C 109.5 . . ?
H69B C69 H69C 109.5 . . ?
C66 C70 H70 106.8 . . ?
C66 C70 C71 112.4(8) . . ?
C66 C70 C72 115.7(12) . . ?
C71 C70 H70 106.8 . . ?
C72 C70 H70 106.8 . . ?
C72 C70 C71 107.8(10) . . ?
C70 C71 H71A 109.5 . . ?
C70 C71 H71B 109.5 . . ?
C70 C71 H71C 109.5 . . ?
H71A C71 H71B 109.5 . . ?
H71A C71 H71C 109.5 . . ?
H71B C71 H71C 109.5 . . ?
C70 C72 H72A 109.5 . . ?
C70 C72 H72B 109.5 . . ?
C70 C72 H72C 109.5 . . ?
H72A C72 H72B 109.5 . . ?
H72A C72 H72C 109.5 . . ?
H72B C72 H72C 109.5 . . ?
C78 C73 C74 119.4(8) . . ?
N4 C73 C74 116.4(8) . . ?
N4 C73 C78 124.1(7) . . ?
C73 C74 C79 122.1(8) . . ?
C75 C74 C73 118.1(11) . . ?
C75 C74 C79 119.8(10) . . ?
C74 C75 H75 118.8 . . ?
C74 C75 C76 122.5(14) . . ?
C76 C75 H75 118.8 . . ?
C75 C76 H76 120.1 . . ?
C75 C76 C77 119.8(12) . . ?
C77 C76 H76 120.1 . . ?
C76 C77 H77 120.2 . . ?
C78 C77 C76 119.6(13) . . ?
C78 C77 H77 120.2 . . ?
C73 C78 C82 120.0(8) . . ?
C77 C78 C73 120.3(11) . . ?
C77 C78 C82 119.6(10) . . ?
C74 C79 H79 106.4 . . ?
C74 C79 C80 118.4(10) . . ?
C74 C79 C81 108.8(10) . . ?
C80 C79 H79 106.4 . . ?
C80 C79 C81 109.7(9) . . ?
C81 C79 H79 106.4 . . ?
C79 C80 H80A 109.5 . . ?
C79 C80 H80B 109.5 . . ?
C79 C80 H80C 109.5 . . ?
H80A C80 H80B 109.5 . . ?
H80A C80 H80C 109.5 . . ?
H80B C80 H80C 109.5 . . ?
C79 C81 H81A 109.5 . . ?
C79 C81 H81B 109.5 . . ?
C79 C81 H81C 109.5 . . ?
H81A C81 H81B 109.5 . . ?
H81A C81 H81C 109.5 . . ?
H81B C81 H81C 109.5 . . ?
C78 C82 H82 109.1 . . ?
C78 C82 C83 112.4(11) . . ?
C78 C82 C84 113.2(15) . . ?
C83 C82 H82 109.1 . . ?
C83 C82 C84 103.8(14) . . ?
C84 C82 H82 109.1 . . ?
C82 C83 H83A 109.5 . . ?
C82 C83 H83B 109.5 . . ?
C82 C83 H83C 109.5 . . ?
H83A C83 H83B 109.5 . . ?
H83A C83 H83C 109.5 . . ?
H83B C83 H83C 109.5 . . ?
C82 C84 H84A 109.5 . . ?
C82 C84 H84B 109.5 . . ?
C82 C84 H84C 109.5 . . ?
H84A C84 H84B 109.5 . . ?
H84A C84 H84C 109.5 . . ?
H84B C84 H84C 109.5 . . ?
C90 C85 C86 118.4(7) . . ?
C90 C85 N5 115.7(7) . . ?
N5 C85 C86 125.6(6) . . ?
C85 C86 C91 123.3(7) . . ?
C87 C86 C85 120.6(7) . . ?
C87 C86 C91 115.9(7) . . ?
C86 C87 H87 120.5 . . ?
C86 C87 C88 119.0(9) . . ?
C88 C87 H87 120.5 . . ?
C87 C88 H88 120.2 . . ?
C89 C88 C87 119.6(10) . . ?
C89 C88 H88 120.2 . . ?
C88 C89 H89 118.6 . . ?
C88 C89 C90 122.9(10) . . ?
C90 C89 H89 118.6 . . ?
C85 C90 C94 120.7(8) . . ?
C89 C90 C85 119.4(8) . . ?
C89 C90 C94 119.9(8) . . ?
C86 C91 H91 108.3 . . ?
C86 C91 C92 110.4(7) . . ?
C86 C91 C93 112.7(7) . . ?
C92 C91 H91 108.3 . . ?
C93 C91 H91 108.3 . . ?
C93 C91 C92 108.8(7) . . ?
C91 C92 H92A 109.5 . . ?
C91 C92 H92B 109.5 . . ?
C91 C92 H92C 109.5 . . ?
H92A C92 H92B 109.5 . . ?
H92A C92 H92C 109.5 . . ?
H92B C92 H92C 109.5 . . ?
C91 C93 H93A 109.5 . . ?
C91 C93 H93B 109.5 . . ?
C91 C93 H93C 109.5 . . ?
H93A C93 H93B 109.5 . . ?
H93A C93 H93C 109.5 . . ?
H93B C93 H93C 109.5 . . ?
C90 C94 H94 108.3 . . ?
C95 C94 C90 115.5(10) . . ?
C95 C94 H94 108.3 . . ?
C95 C94 C96 107.9(10) . . ?
C96 C94 C90 108.4(9) . . ?
C96 C94 H94 108.3 . . ?
C94 C95 H95A 109.5 . . ?
C94 C95 H95B 109.5 . . ?
C94 C95 H95C 109.5 . . ?
H95A C95 H95B 109.5 . . ?
H95A C95 H95C 109.5 . . ?
H95B C95 H95C 109.5 . . ?
C94 C96 H96A 109.5 . . ?
C94 C96 H96B 109.5 . . ?
C94 C96 H96C 109.5 . . ?
H96A C96 H96B 109.5 . . ?
H96A C96 H96C 109.5 . . ?
H96B C96 H96C 109.5 . . ?
C98 C97 C102 119.0(7) . . ?
C98 C97 N6 121.9(6) . . ?
N6 C97 C102 119.0(7) . . ?
C97 C98 C103 122.5(7) . . ?
C99 C98 C97 119.5(8) . . ?
C99 C98 C103 117.9(8) . . ?
C98 C99 H99 119.2 . . ?
C100 C99 C98 121.7(9) . . ?
C100 C99 H99 119.2 . . ?
C99 C100 H100 120.2 . . ?
C99 C100 C101 119.6(8) . . ?
C101 C100 H100 120.2 . . ?
C100 C101 H101 119.5 . . ?
C100 C101 C102 121.0(8) . . ?
C102 C101 H101 119.5 . . ?
C97 C102 C106 120.6(7) . . ?
C101 C102 C97 118.9(8) . . ?
C101 C102 C106 120.6(8) . . ?
C98 C103 H103 107.7 . . ?
C98 C103 C104 111.2(8) . . ?
C104 C103 H103 107.7 . . ?
C105 C103 C98 114.3(10) . . ?
C105 C103 H103 107.7 . . ?
C105 C103 C104 107.9(8) . . ?
C103 C104 H10A 109.5 . . ?
C103 C104 H10B 109.5 . . ?
C103 C104 H10C 109.5 . . ?
H10A C104 H10B 109.5 . . ?
H10A C104 H10C 109.5 . . ?
H10B C104 H10C 109.5 . . ?
C103 C105 H10D 109.5 . . ?
C103 C105 H10E 109.5 . . ?
C103 C105 H10F 109.5 . . ?
H10D C105 H10E 109.5 . . ?
H10D C105 H10F 109.5 . . ?
H10E C105 H10F 109.5 . . ?
C102 C106 H106 108.2 . . ?
C102 C106 C107 112.5(7) . . ?
C102 C106 C108 111.8(7) . . ?
C107 C106 H106 108.2 . . ?
C108 C106 H106 108.2 . . ?
C108 C106 C107 107.8(7) . . ?
C106 C107 H10G 109.5 . . ?
C106 C107 H10H 109.5 . . ?
C106 C107 H10I 109.5 . . ?
H10G C107 H10H 109.5 . . ?
H10G C107 H10I 109.5 . . ?
H10H C107 H10I 109.5 . . ?
C106 C108 H10J 109.5 . . ?
C106 C108 H10K 109.5 . . ?
C106 C108 H10L 109.5 . . ?
H10J C108 H10K 109.5 . . ?
H10J C108 H10L 109.5 . . ?
H10K C108 H10L 109.5 . . ?
H10M C109 H10N 108.8 . . ?
C110 C109 H10M 110.8 . . ?
C110 C109 H10N 110.8 . . ?
C110 C109 O1 104.9(11) . . ?
O1 C109 H10M 110.8 . . ?
O1 C109 H10N 110.8 . . ?
C109 C110 H11D 110.7 . . ?
C109 C110 H11E 110.7 . . ?
C109 C110 C111 105.3(9) . . ?
H11D C110 H11E 108.8 . . ?
C111 C110 H11D 110.7 . . ?
C111 C110 H11E 110.7 . . ?
C110 C111 H11F 111.1 . . ?
C110 C111 H11G 111.1 . . ?
C110 C111 C112 103.1(9) . . ?
H11F C111 H11G 109.1 . . ?
C112 C111 H11F 111.1 . . ?
C112 C111 H11G 111.1 . . ?
C111 C112 H11H 110.4 . . ?
C111 C112 H11I 110.4 . . ?
H11H C112 H11I 108.6 . . ?
O1 C112 C111 106.4(9) . . ?
O1 C112 H11H 110.4 . . ?
O1 C112 H11I 110.4 . . ?
H11J C113 H11K 108.4 . . ?
C114 C113 H11J 110.1 . . ?
C114 C113 H11K 110.1 . . ?
C114 C113 K1 148(3) . . ?
K1 C113 H11J 84.9 . . ?
K1 C113 H11K 90.7 . . ?
O2 C113 H11J 110.1 . . ?
O2 C113 H11K 110.1 . . ?
O2 C113 C114 108(3) . . ?
O2 C113 K1 39.9(11) . . ?
C113 C114 H11L 110.9 . . ?
C113 C114 H11M 110.9 . . ?
C113 C114 C115 104(3) . . ?
H11L C114 H11M 108.9 . . ?
C115 C114 H11L 110.9 . . ?
C115 C114 H11M 110.9 . . ?
C114 C115 H11N 110.9 . . ?
C114 C115 H11O 110.9 . . ?
H11N C115 H11O 108.9 . . ?
C116 C115 C114 104(3) . . ?
C116 C115 H11N 110.9 . . ?
C116 C115 H11O 110.9 . . ?
C115 C116 H11P 109.6 . . ?
C115 C116 H11Q 109.6 . . ?
C115 C116 O2 110(2) . . ?
H11P C116 H11Q 108.1 . . ?
O2 C116 H11P 109.6 . . ?
O2 C116 H11Q 109.6 . . ?
H11R C117 H11S 108.3 . . ?
C118 C117 H11R 110.0 . . ?
C118 C117 H11S 110.0 . . ?
O3 C117 H11R 110.0 . . ?
O3 C117 H11S 110.0 . . ?
O3 C117 C118 108.7(11) . . ?
C117 C118 H11T 110.4 . . ?
C117 C118 H11U 110.4 . . ?
C117 C118 C119 106.4(10) . . ?
H11T C118 H11U 108.6 . . ?
C119 C118 H11T 110.4 . . ?
C119 C118 H11U 110.4 . . ?
C118 C119 H11V 111.1 . . ?
C118 C119 H11W 111.1 . . ?
H11V C119 H11W 109.1 . . ?
C120 C119 C118 103.2(9) . . ?
C120 C119 H11V 111.1 . . ?
C120 C119 H11W 111.1 . . ?
C119 C120 H12D 109.6 . . ?
C119 C120 H12E 109.6 . . ?
C119 C120 K2 150.2(8) . . ?
H12D C120 H12E 108.2 . . ?
K2 C120 H12D 81.3 . . ?
K2 C120 H12E 91.9 . . ?
O3 C120 C119 110.1(9) . . ?
O3 C120 H12D 109.6 . . ?
O3 C120 H12E 109.6 . . ?
O3 C120 K2 41.2(5) . . ?
H12F C121 H12G 108.1 . . ?
C122 C121 H12F 109.5 . . ?
C122 C121 H12G 109.5 . . ?
C122 C121 K2 149.1(12) . . ?
K2 C121 H12F 98.7 . . ?
K2 C121 H12G 71.9 . . ?
O4 C121 H12F 109.5 . . ?
O4 C121 H12G 109.5 . . ?
O4 C121 C122 110.7(12) . . ?
O4 C121 K2 45.3(5) . . ?
C121 C122 H12H 110.8 . . ?
C121 C122 H12I 110.8 . . ?
H12H C122 H12I 108.8 . . ?
C123 C122 C121 104.9(13) . . ?
C123 C122 H12H 110.8 . . ?
C123 C122 H12I 110.8 . . ?
C122 C123 H12J 109.5 . . ?
C122 C123 H12K 109.5 . . ?
C122 C123 C124 110.6(11) . . ?
H12J C123 H12K 108.1 . . ?
C124 C123 H12J 109.5 . . ?
C124 C123 H12K 109.5 . . ?
C123 C124 H12L 110.6 . . ?
C123 C124 H12M 110.6 . . ?
H12L C124 H12M 108.7 . . ?
O4 C124 C123 105.8(12) . . ?
O4 C124 H12L 110.6 . . ?
O4 C124 H12M 110.6 . . ?
H12N C125 H12O 108.4 . . ?
C126 C125 H12N 110.1 . . ?
C126 C125 H12O 110.1 . . ?
O5 C125 H12N 110.1 . . ?
O5 C125 H12O 110.1 . . ?
O5 C125 C126 107.9(11) . . ?
C125 C126 H12P 110.4 . . ?
C125 C126 H12Q 110.4 . . ?
H12P C126 H12Q 108.6 . . ?
C127 C126 C125 106.4(11) . . ?
C127 C126 H12P 110.4 . . ?
C127 C126 H12Q 110.4 . . ?
C126 C127 H12R 110.5 . . ?
C126 C127 H12S 110.5 . . ?
C126 C127 C128 106.3(12) . . ?
H12R C127 H12S 108.7 . . ?
C128 C127 H12R 110.5 . . ?
C128 C127 H12S 110.5 . . ?
C127 C128 H12T 110.1 . . ?
C127 C128 H12U 110.1 . . ?
H12T C128 H12U 108.4 . . ?
O5 C128 C127 107.9(10) . . ?
O5 C128 H12T 110.1 . . ?
O5 C128 H12U 110.1 . . ?
H12V C129 H12W 109.2 . . ?
C130 C129 H12V 111.3 . . ?
C130 C129 H12W 111.3 . . ?
O6 C129 H12V 111.3 . . ?
O6 C129 H12W 111.3 . . ?
O6 C129 C130 102.2(10) . . ?
C129 C130 H13D 111.2 . . ?
C129 C130 H13E 111.2 . . ?
H13D C130 H13E 109.1 . . ?
C131 C130 C129 102.7(12) . . ?
C131 C130 H13D 111.2 . . ?
C131 C130 H13E 111.2 . . ?
C130 C131 H13F 111.0 . . ?
C130 C131 H13G 111.0 . . ?
C130 C131 C132 103.6(12) . . ?
H13F C131 H13G 109.0 . . ?
C132 C131 H13F 111.0 . . ?
C132 C131 H13G 111.0 . . ?
C131 C132 H13H 110.8 . . ?
C131 C132 H13I 110.8 . . ?
H13H C132 H13I 108.9 . . ?
O6 C132 C131 104.8(12) . . ?
O6 C132 H13H 110.8 . . ?
O6 C132 H13I 110.8 . . ?
C1 K1 C2 26.52(19) . . ?
C1 K1 C113 167.0(6) . . ?
C1 K1 Mg1 53.81(12) . . ?
C1 K1 N1 28.12(15) . . ?
C1 K1 N2 47.51(16) . . ?
C1 K1 N12 90.91(19) . . ?
C2 K1 C113 146.5(6) . . ?
C2 K1 Mg1 53.55(11) . . ?
C2 K1 N2 27.75(15) . . ?
C2 K1 N12 90.27(18) . . ?
Mg1 K1 C113 113.5(6) . . ?
N1 K1 C2 47.84(16) . . ?
N1 K1 C113 143.3(6) . . ?
N1 K1 Mg1 37.69(11) . . ?
N1 K1 N2 54.54(15) . . ?
N1 K1 N12 68.27(18) . . ?
N2 K1 C113 121.6(5) . . ?
N2 K1 Mg1 37.10(10) . . ?
N2 K1 N12 67.14(16) . . ?
N12 K1 C113 77.0(6) . . ?
N12 K1 Mg1 38.10(14) . . ?
O1 K1 C1 92.1(2) . . ?
O1 K1 C2 97.4(2) . . ?
O1 K1 C113 100.7(6) . . ?
O1 K1 Mg1 145.9(2) . . ?
O1 K1 N1 110.9(2) . . ?
O1 K1 N2 122.5(2) . . ?
O1 K1 N12 168.4(2) . . ?
O2 K1 C1 166.8(5) . . ?
O2 K1 C2 164.3(5) . . ?
O2 K1 C113 17.8(6) . . ?
O2 K1 Mg1 121.6(3) . . ?
O2 K1 N1 139.9(4) . . ?
O2 K1 N2 138.3(4) . . ?
O2 K1 N12 83.5(4) . . ?
O2 K1 O1 91.1(4) . . ?
C5 K2 C120 116.8(2) . . ?
C5 K2 C121 149.9(3) . . ?
C5 K2 Mg2 53.77(12) . . ?
C5 K2 N3 27.53(16) . . ?
C5 K2 N8 90.91(17) . . ?
C6 K2 C5 26.16(19) . . ?
C6 K2 C120 116.4(3) . . ?
C6 K2 C121 170.1(3) . . ?
C6 K2 Mg2 54.83(13) . . ?
C6 K2 N3 47.54(17) . . ?
C6 K2 N8 93.83(18) . . ?
C120 K2 C121 73.5(4) . . ?
Mg2 K2 C120 170.4(2) . . ?
Mg2 K2 C121 115.2(3) . . ?
N3 K2 C120 134.8(2) . . ?
N3 K2 C121 125.1(3) . . ?
N3 K2 Mg2 37.47(10) . . ?
N3 K2 N8 67.17(16) . . ?
N4 K2 C5 47.69(17) . . ?
N4 K2 C6 28.38(18) . . ?
N4 K2 C120 135.3(3) . . ?
N4 K2 C121 144.3(3) . . ?
N4 K2 Mg2 38.88(12) . . ?
N4 K2 N3 55.06(15) . . ?
N4 K2 N8 72.11(18) . . ?
N8 K2 C120 149.7(3) . . ?
N8 K2 C121 76.3(3) . . ?
N8 K2 Mg2 39.42(12) . . ?
O3 K2 C5 97.0(2) . . ?
O3 K2 C6 100.5(3) . . ?
O3 K2 C120 20.1(3) . . ?
O3 K2 C121 88.9(4) . . ?
O3 K2 Mg2 150.7(2) . . ?
O3 K2 N3 115.3(2) . . ?
O3 K2 N4 124.9(3) . . ?
O3 K2 N8 161.8(3) . . ?
O3 K2 O4 86.7(3) . . ?
O4 K2 C5 170.5(2) . . ?
O4 K2 C6 161.2(2) . . ?
O4 K2 C120 67.7(3) . . ?
O4 K2 C121 20.9(3) . . ?
O4 K2 Mg2 121.86(17) . . ?
O4 K2 N3 143.51(19) . . ?
O4 K2 N4 135.8(2) . . ?
O4 K2 N8 83.2(2) . . ?
C9 K3 C10 26.52(18) . . ?
C9 K3 Mg3 53.16(12) . . ?
C9 K3 N5 46.91(17) . . ?
C9 K3 N6 28.24(15) . . ?
C9 K3 N10 88.51(17) . . ?
C10 K3 Mg3 53.48(12) . . ?
C10 K3 N5 27.20(17) . . ?
C10 K3 N6 48.04(15) . . ?
C10 K3 N10 90.57(18) . . ?
N5 K3 Mg3 37.62(10) . . ?
N5 K3 N6 54.31(15) . . ?
N5 K3 N10 69.44(17) . . ?
N6 K3 Mg3 36.77(12) . . ?
N6 K3 N10 64.43(17) . . ?
N10 K3 Mg3 37.55(14) . . ?
O5 K3 C9 100.38(19) . . ?
O5 K3 C10 99.5(2) . . ?
O5 K3 Mg3 152.35(18) . . ?
O5 K3 N5 120.3(2) . . ?
O5 K3 N6 122.66(19) . . ?
O5 K3 N10 169.9(2) . . ?
O6 K3 C9 158.8(2) . . ?
O6 K3 C10 171.2(2) . . ?
O6 K3 Mg3 121.29(17) . . ?
O6 K3 N5 144.2(2) . . ?
O6 K3 N6 133.41(19) . . ?
O6 K3 N10 83.8(2) . . ?
O6 K3 O5 86.2(2) . . ?
C1 Mg1 K1 56.08(14) . . ?
C2 Mg1 C1 27.46(19) . . ?
C2 Mg1 K1 56.84(13) . . ?
N1 Mg1 C1 28.30(19) . . ?
N1 Mg1 C2 55.7(2) . . ?
N1 Mg1 K1 61.05(19) . . ?
N1 Mg1 N12 109.1(3) . . ?
N2 Mg1 C1 56.0(2) . . ?
N2 Mg1 C2 28.6(2) . . ?
N2 Mg1 K1 63.87(15) . . ?
N2 Mg1 N1 84.0(2) . . ?
N2 Mg1 N12 109.8(3) . . ?
N7 Mg1 C1 127.6(3) . . ?
N7 Mg1 C2 138.2(3) . . ?
N7 Mg1 K1 158.5(3) . . ?
N7 Mg1 N1 111.5(3) . . ?
N7 Mg1 N2 137.4(3) . . ?
N7 Mg1 N12 102.2(3) . . ?
N12 Mg1 C1 119.5(2) . . ?
N12 Mg1 C2 119.5(3) . . ?
N12 Mg1 K1 65.1(2) . . ?
C5 Mg2 C6 27.3(2) . . ?
C5 Mg2 K2 58.76(13) . . ?
C6 Mg2 K2 57.07(15) . . ?
N3 Mg2 C5 28.6(2) . . ?
N3 Mg2 C6 55.9(2) . . ?
N3 Mg2 K2 65.31(15) . . ?
N3 Mg2 N4 83.7(2) . . ?
N3 Mg2 N8 108.4(3) . . ?
N4 Mg2 C5 55.5(2) . . ?
N4 Mg2 C6 28.2(2) . . ?
N4 Mg2 K2 60.80(17) . . ?
N4 Mg2 N8 113.2(3) . . ?
N8 Mg2 C5 120.9(2) . . ?
N8 Mg2 C6 122.6(3) . . ?
N8 Mg2 K2 66.3(2) . . ?
N9 Mg2 C5 138.1(3) . . ?
N9 Mg2 C6 127.1(3) . . ?
N9 Mg2 K2 155.7(2) . . ?
N9 Mg2 N3 138.7(3) . . ?
N9 Mg2 N4 110.7(3) . . ?
N9 Mg2 N8 101.0(3) . . ?
C9 Mg3 C10 27.64(19) . . ?
C9 Mg3 K3 56.51(13) . . ?
C10 Mg3 K3 56.79(13) . . ?
N5 Mg3 C9 55.0(2) . . ?
N5 Mg3 C10 27.5(2) . . ?
N5 Mg3 K3 61.89(16) . . ?
N5 Mg3 N10 116.0(3) . . ?
N6 Mg3 C9 29.12(19) . . ?
N6 Mg3 C10 56.7(2) . . ?
N6 Mg3 K3 62.45(15) . . ?
N6 Mg3 N5 83.8(2) . . ?
N6 Mg3 N10 106.9(3) . . ?
N6 Mg3 N11 139.0(3) . . ?
N10 Mg3 C9 120.8(3) . . ?
N10 Mg3 C10 124.4(2) . . ?
N10 Mg3 K3 68.5(2) . . ?
N11 Mg3 C9 134.6(2) . . ?
N11 Mg3 C10 121.2(2) . . ?
N11 Mg3 K3 156.5(2) . . ?
N11 Mg3 N5 105.2(3) . . ?
N11 Mg3 N10 104.6(3) . . ?
C1 N1 K1 75.6(4) . . ?
C1 N1 Mg1 108.6(4) . . ?
C37 N1 C1 118.9(5) . . ?
C37 N1 K1 136.3(5) . . ?
C37 N1 Mg1 124.0(4) . . ?
Mg1 N1 K1 81.3(2) . . ?
C2 N2 K1 73.4(3) . . ?
C2 N2 Mg1 108.6(4) . . ?
C49 N2 C2 119.6(4) . . ?
C49 N2 K1 136.4(4) . . ?
C49 N2 Mg1 125.5(3) . . ?
Mg1 N2 K1 79.03(17) . . ?
C5 N3 K2 75.5(3) . . ?
C5 N3 Mg2 108.8(4) . . ?
C61 N3 C5 120.3(5) . . ?
C61 N3 K2 138.0(4) . . ?
C61 N3 Mg2 123.9(4) . . ?
Mg2 N3 K2 77.21(16) . . ?
C6 N4 K2 78.2(4) . . ?
C6 N4 Mg2 108.5(4) . . ?
C73 N4 C6 121.0(6) . . ?
C73 N4 K2 136.9(4) . . ?
C73 N4 Mg2 120.9(5) . . ?
Mg2 N4 K2 80.33(19) . . ?
C10 N5 C85 120.6(5) . . ?
C10 N5 K3 76.1(3) . . ?
C10 N5 Mg3 109.6(4) . . ?
C85 N5 K3 140.3(4) . . ?
C85 N5 Mg3 119.5(4) . . ?
Mg3 N5 K3 80.50(19) . . ?
C9 N6 K3 74.3(3) . . ?
C9 N6 Mg3 108.2(4) . . ?
C97 N6 C9 118.0(6) . . ?
C97 N6 K3 136.6(4) . . ?
C97 N6 Mg3 125.8(4) . . ?
Mg3 N6 K3 80.77(19) . . ?
C16 N7 Mg1 143.1(8) . . ?
C16 N7 H7 108.5 . . ?
Mg1 N7 H7 108.5 . . ?
C20 N8 K2 129.0(6) . . ?
C20 N8 Mg2 155.2(7) . . ?
Mg2 N8 K2 74.3(2) . . ?
C24 N9 Mg2 141.2(6) . . ?
C24 N9 H9 109.4 . . ?
Mg2 N9 H9 109.4 . . ?
C28 N10 K3 136.2(6) . . ?
C28 N10 Mg3 148.1(7) . . ?
Mg3 N10 K3 74.0(2) . . ?
C32 N11 Mg3 140.3(6) . . ?
C32 N11 H11 109.9 . . ?
Mg3 N11 H11 109.9 . . ?
C36 N12 K1 127.5(6) . . ?
C36 N12 Mg1 153.6(7) . . ?
Mg1 N12 K1 76.78(18) . . ?
C109 O1 K1 128.6(7) . . ?
C112 O1 C109 109.1(8) . . ?
C112 O1 K1 121.2(6) . . ?
C113 O2 C116 110.7(17) . . ?
C113 O2 K1 122.3(16) . . ?
C116 O2 K1 123.1(14) . . ?
C117 O3 K2 131.4(7) . . ?
C120 O3 C117 109.6(8) . . ?
C120 O3 K2 118.7(6) . . ?
C121 O4 C124 107.5(9) . . ?
C121 O4 K2 113.8(7) . . ?
C124 O4 K2 135.4(8) . . ?
C125 O5 K3 120.6(7) . . ?
C128 O5 C125 107.4(8) . . ?
C128 O5 K3 131.6(6) . . ?
C129 O6 C132 108.0(9) . . ?
C129 O6 K3 116.0(8) . . ?
C132 O6 K3 120.4(6) . . ?

loop_
_geom_bond_atom_site_label_1
_geom_bond_atom_site_label_2
_geom_bond_distance
_geom_bond_site_symmetry_2
_geom_bond_publ_flag
C1 C2 1.348(9) . ?
C1 C3 1.538(9) . ?
C1 K1 2.921(7) . ?
C1 Mg1 2.841(6) . ?
C1 N1 1.422(7) . ?
C2 C4 1.523(8) . ?
C2 K1 2.957(6) . ?
C2 Mg1 2.841(5) . ?
C2 N2 1.437(8) . ?
C3 H3A 0.9800 . ?
C3 H3B 0.9800 . ?
C3 H3C 0.9800 . ?
C4 H4A 0.9800 . ?
C4 H4B 0.9800 . ?
C4 H4C 0.9800 . ?
C5 C6 1.344(10) . ?
C5 C7 1.508(9) . ?
C5 K2 2.999(6) . ?
C5 Mg2 2.829(6) . ?
C5 N3 1.432(8) . ?
C6 C8 1.543(11) . ?
C6 K2 2.931(7) . ?
C6 Mg2 2.854(6) . ?
C6 N4 1.423(8) . ?
C7 H7A 0.9800 . ?
C7 H7B 0.9800 . ?
C7 H7C 0.9800 . ?
C8 H8A 0.9800 . ?
C8 H8B 0.9800 . ?
C8 H8C 0.9800 . ?
C9 C10 1.354(9) . ?
C9 C11 1.524(10) . ?
C9 K3 2.941(6) . ?
C9 Mg3 2.822(6) . ?
C9 N6 1.446(8) . ?
C10 C12 1.535(8) . ?
C10 K3 2.962(7) . ?
C10 Mg3 2.845(6) . ?
C10 N5 1.395(9) . ?
C11 H11A 0.9800 . ?
C11 H11B 0.9800 . ?
C11 H11C 0.9800 . ?
C12 H12A 0.9800 . ?
C12 H12B 0.9800 . ?
C12 H12C 0.9800 . ?
C13 H13A 0.9800 . ?
C13 H13B 0.9800 . ?
C13 H13C 0.9800 . ?
C13 C14 1.494(18) . ?
C14 H14A 0.9900 . ?
C14 H14B 0.9900 . ?
C14 C15 1.411(14) . ?
C15 H15A 0.9900 . ?
C15 H15B 0.9900 . ?
C15 C16 1.408(14) . ?
C16 C19 1.410(12) . ?
C16 N7 1.351(11) . ?
C17 H17A 0.9800 . ?
C17 H17B 0.9800 . ?
C17 H17C 0.9800 . ?
C17 C18 1.599(19) . ?
C18 H18A 0.9900 . ?
C18 H18B 0.9900 . ?
C18 C19 1.486(13) . ?
C19 C20 1.459(13) . ?
C20 N8 1.174(10) . ?
C21 H21A 0.9800 . ?
C21 H21B 0.9800 . ?
C21 H21C 0.9800 . ?
C21 C22 1.450(17) . ?
C22 H22A 0.9900 . ?
C22 H22B 0.9900 . ?
C22 C23 1.389(17) . ?
C23 H23A 0.9900 . ?
C23 H23B 0.9900 . ?
C23 C24 1.488(13) . ?
C24 C27 1.387(12) . ?
C24 N9 1.346(10) . ?
C25 H25A 0.9800 . ?
C25 H25B 0.9800 . ?
C25 H25C 0.9800 . ?
C25 C26 1.535(19) . ?
C26 H26A 0.9900 . ?
C26 H26B 0.9900 . ?
C26 C27 1.520(14) . ?
C27 C28 1.416(12) . ?
C28 N10 1.187(10) . ?
C29 H29A 0.9800 . ?
C29 H29B 0.9800 . ?
C29 H29C 0.9800 . ?
C29 C30 1.533(16) . ?
C30 H30A 0.9900 . ?
C30 H30B 0.9900 . ?
C30 C31 1.451(14) . ?
C31 H31A 0.9900 . ?
C31 H31B 0.9900 . ?
C31 C32 1.490(13) . ?
C32 C35 1.410(12) . ?
C32 N11 1.324(8) . ?
C33 H33A 0.9800 . ?
C33 H33B 0.9800 . ?
C33 H33C 0.9800 . ?
C33 C34 1.53(2) . ?
C34 H34A 0.9900 . ?
C34 H34B 0.9900 . ?
C34 C35 1.496(14) . ?
C35 C36 1.394(9) . ?
C36 N12 1.173(9) . ?
C37 C38 1.436(12) . ?
C37 C42 1.437(13) . ?
C37 N1 1.386(10) . ?
C38 C39 1.429(18) . ?
C38 C43 1.501(16) . ?
C39 H39 0.9500 . ?
C39 C40 1.34(2) . ?
C40 H40 0.9500 . ?
C40 C41 1.39(2) . ?
C41 H41 0.9500 . ?
C41 C42 1.364(13) . ?
C42 C46 1.486(13) . ?
C43 H43 1.0000 . ?
C43 C44 1.534(12) . ?
C43 C45 1.561(14) . ?
C44 H44A 0.9800 . ?
C44 H44B 0.9800 . ?
C44 H44C 0.9800 . ?
C45 H45A 0.9800 . ?
C45 H45B 0.9800 . ?
C45 H45C 0.9800 . ?
C46 H46 1.0000 . ?
C46 C47 1.516(14) . ?
C46 C48 1.559(13) . ?
C47 H47A 0.9800 . ?
C47 H47B 0.9800 . ?
C47 H47C 0.9800 . ?
C48 H48A 0.9800 . ?
C48 H48B 0.9800 . ?
C48 H48C 0.9800 . ?
C49 C50 1.418(10) . ?
C49 C54 1.423(10) . ?
C49 N2 1.421(8) . ?
C50 C51 1.405(11) . ?
C50 C55 1.539(11) . ?
C51 H51 0.9500 . ?
C51 C52 1.362(13) . ?
C52 H52 0.9500 . ?
C52 C53 1.386(14) . ?
C53 H53 0.9500 . ?
C53 C54 1.386(11) . ?
C54 C58 1.493(12) . ?
C55 H55 1.0000 . ?
C55 C56 1.530(13) . ?
C55 C57 1.529(12) . ?
C56 H56A 0.9800 . ?
C56 H56B 0.9800 . ?
C56 H56C 0.9800 . ?
C57 H57A 0.9800 . ?
C57 H57B 0.9800 . ?
C57 H57C 0.9800 . ?
C58 H58 1.0000 . ?
C58 C59 1.540(12) . ?
C58 C60 1.538(12) . ?
C59 H59A 0.9800 . ?
C59 H59B 0.9800 . ?
C59 H59C 0.9800 . ?
C60 H60A 0.9800 . ?
C60 H60B 0.9800 . ?
C60 H60C 0.9800 . ?
C61 C62 1.413(12) . ?
C61 C66 1.433(10) . ?
C61 N3 1.418(9) . ?
C62 C63 1.431(14) . ?
C62 C67 1.489(14) . ?
C63 H63 0.9500 . ?
C63 C64 1.40(2) . ?
C64 H64 0.9500 . ?
C64 C65 1.317(19) . ?
C65 H65 0.9500 . ?
C65 C66 1.397(13) . ?
C66 C70 1.460(14) . ?
C67 H67 1.0000 . ?
C67 C68 1.557(17) . ?
C67 C69 1.547(18) . ?
C68 H68A 0.9800 . ?
C68 H68B 0.9800 . ?
C68 H68C 0.9800 . ?
C69 H69A 0.9800 . ?
C69 H69B 0.9800 . ?
C69 H69C 0.9800 . ?
C70 H70 1.0000 . ?
C70 C71 1.552(16) . ?
C70 C72 1.525(16) . ?
C71 H71A 0.9800 . ?
C71 H71B 0.9800 . ?
C71 H71C 0.9800 . ?
C72 H72A 0.9800 . ?
C72 H72B 0.9800 . ?
C72 H72C 0.9800 . ?
C73 C74 1.450(12) . ?
C73 C78 1.446(13) . ?
C73 N4 1.387(10) . ?
C74 C75 1.364(16) . ?
C74 C79 1.491(16) . ?
C75 H75 0.9500 . ?
C75 C76 1.40(2) . ?
C76 H76 0.9500 . ?
C76 C77 1.43(2) . ?
C77 H77 0.9500 . ?
C77 C78 1.359(15) . ?
C78 C82 1.516(16) . ?
C79 H79 1.0000 . ?
C79 C80 1.519(15) . ?
C79 C81 1.568(15) . ?
C80 H80A 0.9800 . ?
C80 H80B 0.9800 . ?
C80 H80C 0.9800 . ?
C81 H81A 0.9800 . ?
C81 H81B 0.9800 . ?
C81 H81C 0.9800 . ?
C82 H82 1.0000 . ?
C82 C83 1.52(2) . ?
C82 C84 1.53(2) . ?
C83 H83A 0.9800 . ?
C83 H83B 0.9800 . ?
C83 H83C 0.9800 . ?
C84 H84A 0.9800 . ?
C84 H84B 0.9800 . ?
C84 H84C 0.9800 . ?
C85 C86 1.419(11) . ?
C85 C90 1.409(11) . ?
C85 N5 1.415(9) . ?
C86 C87 1.396(12) . ?
C86 C91 1.519(11) . ?
C87 H87 0.9500 . ?
C87 C88 1.421(16) . ?
C88 H88 0.9500 . ?
C88 C89 1.347(17) . ?
C89 H89 0.9500 . ?
C89 C90 1.382(14) . ?
C90 C94 1.555(14) . ?
C91 H91 1.0000 . ?
C91 C92 1.530(12) . ?
C91 C93 1.527(12) . ?
C92 H92A 0.9800 . ?
C92 H92B 0.9800 . ?
C92 H92C 0.9800 . ?
C93 H93A 0.9800 . ?
C93 H93B 0.9800 . ?
C93 H93C 0.9800 . ?
C94 H94 1.0000 . ?
C94 C95 1.496(17) . ?
C94 C96 1.543(16) . ?
C95 H95A 0.9800 . ?
C95 H95B 0.9800 . ?
C95 H95C 0.9800 . ?
C96 H96A 0.9800 . ?
C96 H96B 0.9800 . ?
C96 H96C 0.9800 . ?
C97 C98 1.406(12) . ?
C97 C102 1.443(11) . ?
C97 N6 1.416(9) . ?
C98 C99 1.390(12) . ?
C98 C103 1.529(13) . ?
C99 H99 0.9500 . ?
C99 C100 1.382(14) . ?
C100 H100 0.9500 . ?
C100 C101 1.389(15) . ?
C101 H101 0.9500 . ?
C101 C102 1.396(13) . ?
C102 C106 1.509(12) . ?
C103 H103 1.0000 . ?
C103 C104 1.531(14) . ?
C103 C105 1.496(17) . ?
C104 H10A 0.9800 . ?
C104 H10B 0.9800 . ?
C104 H10C 0.9800 . ?
C105 H10D 0.9800 . ?
C105 H10E 0.9800 . ?
C105 H10F 0.9800 . ?
C106 H106 1.0000 . ?
C106 C107 1.549(12) . ?
C106 C108 1.517(12) . ?
C107 H10G 0.9800 . ?
C107 H10H 0.9800 . ?
C107 H10I 0.9800 . ?
C108 H10J 0.9800 . ?
C108 H10K 0.9800 . ?
C108 H10L 0.9800 . ?
C109 H10M 0.9900 . ?
C109 H10N 0.9900 . ?
C109 C110 1.484(17) . ?
C109 O1 1.486(16) . ?
C110 H11D 0.9900 . ?
C110 H11E 0.9900 . ?
C110 C111 1.495(16) . ?
C111 H11F 0.9900 . ?
C111 H11G 0.9900 . ?
C111 C112 1.537(15) . ?
C112 H11H 0.9900 . ?
C112 H11I 0.9900 . ?
C112 O1 1.444(14) . ?
C113 H11J 0.9900 . ?
C113 H11K 0.9900 . ?
C113 C114 1.51(3) . ?
C113 K1 3.53(3) . ?
C113 O2 1.28(3) . ?
C114 H11L 0.9900 . ?
C114 H11M 0.9900 . ?
C114 C115 1.53(3) . ?
C115 H11N 0.9900 . ?
C115 H11O 0.9900 . ?
C115 C116 1.37(3) . ?
C116 H11P 0.9900 . ?
C116 H11Q 0.9900 . ?
C116 O2 1.46(3) . ?
C117 H11R 0.9900 . ?
C117 H11S 0.9900 . ?
C117 C118 1.433(17) . ?
C117 O3 1.381(15) . ?
C118 H11T 0.9900 . ?
C118 H11U 0.9900 . ?
C118 C119 1.498(16) . ?
C119 H11V 0.9900 . ?
C119 H11W 0.9900 . ?
C119 C120 1.448(15) . ?
C120 H12D 0.9900 . ?
C120 H12E 0.9900 . ?
C120 K2 3.478(11) . ?
C120 O3 1.361(13) . ?
C121 H12F 0.9900 . ?
C121 H12G 0.9900 . ?
C121 C122 1.472(19) . ?
C121 K2 3.534(15) . ?
C121 O4 1.379(15) . ?
C122 H12H 0.9900 . ?
C122 H12I 0.9900 . ?
C122 C123 1.37(2) . ?
C123 H12J 0.9900 . ?
C123 H12K 0.9900 . ?
C123 C124 1.47(2) . ?
C124 H12L 0.9900 . ?
C124 H12M 0.9900 . ?
C124 O4 1.425(14) . ?
C125 H12N 0.9900 . ?
C125 H12O 0.9900 . ?
C125 C126 1.46(2) . ?
C125 O5 1.421(13) . ?
C126 H12P 0.9900 . ?
C126 H12Q 0.9900 . ?
C126 C127 1.40(2) . ?
C127 H12R 0.9900 . ?
C127 H12S 0.9900 . ?
C127 C128 1.467(17) . ?
C128 H12T 0.9900 . ?
C128 H12U 0.9900 . ?
C128 O5 1.412(14) . ?
C129 H12V 0.9900 . ?
C129 H12W 0.9900 . ?
C129 C130 1.51(2) . ?
C129 O6 1.373(14) . ?
C130 H13D 0.9900 . ?
C130 H13E 0.9900 . ?
C130 C131 1.43(2) . ?
C131 H13F 0.9900 . ?
C131 H13G 0.9900 . ?
C131 C132 1.51(2) . ?
C132 H13H 0.9900 . ?
C132 H13I 0.9900 . ?
C132 O6 1.455(13) . ?
K1 Mg1 3.311(3) . ?
K1 N1 2.931(7) . ?
K1 N2 3.028(5) . ?
K1 N12 3.085(7) . ?
K1 O1 2.758(7) . ?
K1 O2 2.674(11) . ?
K2 Mg2 3.240(3) . ?
K2 N3 3.018(5) . ?
K2 N4 2.869(6) . ?
K2 N8 3.080(7) . ?
K2 O3 2.613(7) . ?
K2 O4 2.745(6) . ?
K3 Mg3 3.321(3) . ?
K3 N5 2.970(6) . ?
K3 N6 2.983(5) . ?
K3 N10 3.215(8) . ?
K3 O5 2.704(7) . ?
K3 O6 2.692(7) . ?
Mg1 N1 2.048(6) . ?
Mg1 N2 2.034(5) . ?
Mg1 N7 1.993(7) . ?
Mg1 N12 2.098(7) . ?
Mg2 N3 2.021(5) . ?
Mg2 N4 2.063(6) . ?
Mg2 N8 2.137(7) . ?
Mg2 N9 2.010(7) . ?
Mg3 N5 2.055(5) . ?
Mg3 N6 2.014(7) . ?
Mg3 N10 2.106(7) . ?
Mg3 N11 2.029(7) . ?
N7 H7 0.8800 . ?
N9 H9 0.8800 . ?
N11 H11 0.8800 . ?

loop_
_twin_individual_id
_twin_individual_mass_fraction_refined
1 0.97(6)
2 0.03(6)
